data_5000315
loop_
_publ_author_name
'Ziming Sun'
'Daniel Ruiz'
'Evan Rumberger'
'Christopher D. Incarvito'
'Kirsten Folting'
'Arnold L. Rheingold'
'George Christou'
'David N. Hendrickson'

_publ_contact_author
;
     Dr. David N. Hendrickson
     Department of Chemistry and Biochemistry-0358
     University of Calfornia at San Diego
     La Jolla, California, 92093-0358
     USA
;
_publ_contact_author_email dhendrickson@ucsd.edu
_publ_contact_author_fax '619 534 5383'
_publ_contact_author_phone '619 534 5580'
_publ_section_title
;
Isomeric Forms of [Mn12O12(O2CR)16(H2O)4] Single-Molecule Magnets
;
_journal_name_full 'Inorganic Chemistry'
_journal_page_first 4758
_journal_page_last 4759
_journal_paper_doi 10.1021/ic980600n
_journal_volume 37
_journal_year 1998
_chemical_formula_moiety ?
_chemical_formula_sum 'C98 H189 Cl2 Mn12 N O50'
_chemical_formula_weight 2911.72
_space_group_IT_number 2
_space_group_name_Hall '-P 1'
_space_group_name_H-M_alt 'P -1'
_symmetry_cell_setting triclinic
_symmetry_space_group_name_Hall '-P 1'
_symmetry_space_group_name_H-M 'P -1'
_cell_angle_alpha 101.781(7)
_cell_angle_beta 101.793(8)
_cell_angle_gamma 76.902(6)
_cell_formula_units_Z 2
_cell_length_a 16.4221(19)
_cell_length_b 27.434(3)
_cell_length_c 15.8144(19)
_cell_measurement_reflns_used 112
_cell_measurement_temperature 99
_cell_measurement_theta_max 12.44
_cell_measurement_theta_min 9.72
_cell_volume 6699.1(14)
_diffrn_ambient_temperature 293
_diffrn_detector_area_resol_mean ?
_diffrn_measured_fraction_theta_full 0
_diffrn_measured_fraction_theta_max 1
_diffrn_measurement_device_type 'refurbished Picker diffractometer'
_diffrn_measurement_method '\q/2\q scans'
_diffrn_radiation_monochromator graphite
_diffrn_radiation_type 'Mo K\a'
_diffrn_radiation_wavelength 0.71069
_diffrn_reflns_av_R_equivalents 0.092
_diffrn_reflns_limit_h_max 17
_diffrn_reflns_limit_h_min -17
_diffrn_reflns_limit_k_max 29
_diffrn_reflns_limit_k_min -29
_diffrn_reflns_limit_l_max 16
_diffrn_reflns_limit_l_min -16
_diffrn_reflns_number 20129
_diffrn_reflns_theta_full 0
_diffrn_reflns_theta_max 22.474
_diffrn_reflns_theta_min 3.00285
_diffrn_standards_decay_% 2.2
_diffrn_standards_interval_count 5
_diffrn_standards_number 4
_exptl_absorpt_coefficient_mu 1.2079
_exptl_absorpt_correction_T_max ?
_exptl_absorpt_correction_T_min ?
_exptl_absorpt_correction_type none
_exptl_absorpt_process_details none
_exptl_crystal_colour black
_exptl_crystal_density_diffrn 1.443
_exptl_crystal_density_meas ?
_exptl_crystal_density_method 'not measured'
_exptl_crystal_description 'irregular fragment'
_exptl_crystal_F_000 3036
_exptl_crystal_size_max 0.24
_exptl_crystal_size_mid 0.20
_exptl_crystal_size_min 0.18
_refine_diff_density_max 1.02
_refine_diff_density_min -0.65
_refine_ls_abs_structure_details none
_refine_ls_abs_structure_Flack ?
_refine_ls_extinction_coef ?
_refine_ls_extinction_method none
_refine_ls_goodness_of_fit_ref 1.5464
_refine_ls_hydrogen_treatment ?
_refine_ls_matrix_type full
_refine_ls_number_parameters 1449
_refine_ls_number_reflns 10082
_refine_ls_R_factor_gt 0.0725
_refine_ls_shift/su_max 0.6426
_refine_ls_structure_factor_coef F
_refine_ls_weighting_details w^-1^=\s^2^(F)+(.03F)^2^
_refine_ls_weighting_scheme calc
_refine_ls_wR_factor_ref 0.0563
_reflns_number_gt 9421
_reflns_number_total 17359
_reflns_threshold_expression F^2^>2.33\s(F^2^)
_cod_original_formula_sum 'C98 H189 Cl2 Mn12 N1 O50'
_cod_database_code 5000315

loop_
_symmetry_equiv_pos_as_xyz
x,y,z
-x,-y,-z

loop_
_atom_site_label
_atom_site_type_symbol
_atom_site_fract_x
_atom_site_fract_y
_atom_site_fract_z
_atom_site_U_iso_or_equiv
_atom_site_adp_type
_atom_site_occupancy
_atom_site_disorder_group
_atom_site_disorder_assembly
MN1 MN 0.08334(12) 0.26290(7) 0.20071(11) 0.0233(7) Uani 1 0 .
MN2 MN 0.19670(12) 0.23239(6) 0.07632(11) 0.0223(7) Uani 1 0 .
MN3 MN 0.24968(13) 0.29339(7) 0.23848(11) 0.0283(8) Uani 1 0 .
MN4 MN 0.23627(12) 0.19367(6) 0.24313(11) 0.0218(7) Uani 1 0 .
MN5 MN 0.92549(12) 0.24015(7) 0.16767(11) 0.0260(7) Uani 1 0 .
MN6 MN 0.98653(12) 0.24662(7) 0.97592(11) 0.0277(7) Uani 1 0 .
MN7 MN 0.16183(12) 0.25994(7) -0.08963(11) 0.0279(7) Uani 1 0 .
MN8 MN 0.29539(13) 0.32740(7) 0.05873(11) 0.0373(8) Uani 1 0 .
MN9 MN 0.40534(14) 0.32332(7) 0.25849(12) 0.0417(8) Uani 1 0 .
MN10 MN 0.40917(12) 0.23223(7) 0.37914(11) 0.0261(7) Uani 1 0 .
MN11 MN 0.27097(12) 0.16175(6) 0.40482(11) 0.0234(7) Uani 1 0 .
MN12 MN 0.06495(12) 0.17611(7) 0.32148(11) 0.0239(7) Uani 1 0 .
O13 O 0.1507(5) 0.2940(3) 0.1484(4) 0.025(3) Uani 1 0 .
O14 O 0.1461(5) 0.2009(3) 0.1462(4) 0.021(3) Uani 1 0 .
O15 O 0.2851(5) 0.2277(3) 0.1763(5) 0.024(3) Uani 1 0 .
O16 O 0.1862(5) 0.2607(3) 0.2882(5) 0.025(3) Uani 1 0 .
O17 O 0.0275(5) 0.2263(3) 0.2488(5) 0.027(3) Uani 1 0 .
O18 O 0.9929(5) 0.2633(3) 0.1107(5) 0.024(3) Uani 1 0 .
O19 O 0.1043(5) 0.2369(3) 0.9844(5) 0.027(3) Uani 1 0 .
O20 O 0.2407(5) 0.2707(3) 0.0167(5) 0.028(3) Uani 1 0 .
O21 O 0.3061(5) 0.3216(3) 0.1763(5) 0.036(3) Uani 1 0 .
O22 O 0.1705(5) 0.3806(3) 0.0767(5) 0.038(4) Uani 1 0 .
O23 O 0.3561(5) 0.2849(3) 0.3148(5) 0.033(3) Uani 1 0 .
O24 O 0.3228(5) 0.1959(3) 0.3423(4) 0.023(3) Uani 1 0 .
O25 O 0.1782(5) 0.1669(2) 0.3092(4) 0.021(3) Uani 1 0 .
O26 O 0.3448(5) 0.2806(3) 0.4903(4) 0.026(3) Uani 1 0 .
O27 O 0.4685(5) 0.1879(3) 0.2657(5) 0.033(4) Uani 1 0 .
O28 O 0.0494(6) 0.1132(3) 0.2042(5) 0.044(4) Uani 1 0 .
O29 O 0.0359(6) 0.3266(3) 0.2620(5) 0.031(4) Uani 1 0 .
C30 C 0.9563(10) 0.3427(5) 0.2672(7) 0.033(6) Uani 1 0 .
O31 O 0.8997(6) 0.3181(3) 0.2413(5) 0.036(4) Uani 1 0 .
C32 C 0.9355(9) 0.3988(5) 0.3078(8) 0.048(6) Uani 1 0 .
C33 C 0.9193(9) 0.4348(5) 0.2404(9) 0.041(6) Uani 1 0 .
C34 C -0.0089(9) 0.4269(5) 0.1915(7) 0.041(6) Uani 1 0 .
C35 C 0.8394(10) 0.4282(6) 0.1764(11) 0.074(8) Uani 1 0 .
C36 C 0.9095(13) 0.4892(5) 0.2927(11) 0.092(10) Uani 1 0 .
O37 O 0.2505(5) 0.1682(3) 0.0229(4) 0.024(3) Uani 1 0 .
C38 C 0.2566(7) 0.1538(4) 0.9398(8) 0.024(5) Uani 1 0 .
O39 O 0.2340(5) 0.1823(3) 0.8841(4) 0.024(3) Uani 1 0 .
C40 C 0.2909(7) 0.0983(4) 0.9151(7) 0.022(4) Uani 1 0 .
C41 C 0.2250(7) 0.0635(4) 0.8987(7) 0.023(5) Uani 1 0 .
C42 C 0.1957(8) 0.0638(5) -0.0137(7) 0.040(5) Uani 1 0 .
C43 C 0.1493(8) 0.0816(5) 0.8322(8) 0.046(6) Uani 1 0 .
C44 C 0.2669(9) 0.0102(5) 0.8643(8) 0.043(6) Uani 1 0 .
O45 O 0.2091(5) 0.3593(3) 0.3034(5) 0.033(4) Uani 1 0 .
C46 C 0.2553(12) 0.3942(5) 0.3317(8) 0.056(7) Uani 1 0 .
O47 O 0.3313(7) 0.3899(3) 0.3310(6) 0.048(4) Uani 1 0 .
C48 C 0.2016(11) 0.4446(5) 0.3686(9) 0.063(7) Uani 1 0 .
C49 C 0.2370(9) 0.4710(5) 0.4574(8) 0.039(6) Uani 1 0 .
C50 C 0.1690(11) 0.5149(5) 0.4858(9) 0.065(8) Uani 1 0 .
C51 C 0.3159(13) 0.4909(7) 0.4553(13) 0.111(11) Uani 1 0 .
C52 C 0.2587(13) 0.4348(7) 0.5213(10) 0.088(10) Uani 1 0 .
O53 O 0.2959(5) 0.1279(3) 0.1967(4) 0.024(3) Uani 1 0 .
C54 C 0.3306(8) 0.0921(5) 0.2423(8) 0.033(5) Uani 1 0 .
O55 O 0.3259(5) 0.0937(3) 0.3206(5) 0.023(3) Uani 1 0 .
C56 C 0.3802(8) 0.0443(4) 0.1923(8) 0.034(5) Uani 1 0 .
C57 C 0.4663(8) 0.0197(4) 0.2394(8) 0.030(5) Uani 1 0 .
C58 C 0.5078(9) -0.0211(5) 0.1709(10) 0.053(7) Uani 1 0 .
C59 C 0.5219(8) 0.0584(6) 0.2749(10) 0.059(7) Uani 1 0 .
C60 C 0.4564(11) 0.9945(6) 0.3111(12) 0.092(9) Uani 1 0 .
O61 O 0.9442(5) 0.1649(3) 0.0841(5) 0.026(3) Uani 1 0 .
C62 C 0.9678(7) 0.1483(4) 0.0101(7) 0.018(5) Uani 1 0 .
O63 O 0.9918(5) 0.1738(3) 0.9662(5) 0.030(3) Uani 1 0 .
C64 C 0.9659(8) 0.0940(5) 0.9708(8) 0.036(5) Uani 1 0 .
C65 C 0.8791(7) 0.0778(4) 0.9485(7) 0.026(5) Uani 1 0 .
C66 C 0.8461(8) 0.0765(5) 0.0318(8) 0.047(6) Uani 1 0 .
C67 C 0.8144(8) 0.1154(5) 0.8956(8) 0.048(6) Uani 1 0 .
C68 C 0.8880(8) 0.0254(5) 0.8938(8) 0.036(5) Uani 1 0 .
O69 O 0.8203(5) 0.2590(3) 0.0865(5) 0.035(4) Uani 1 0 .
C70 C 0.8066(8) 0.2622(4) 0.0066(8) 0.029(5) Uani 1 0 .
O71 O 0.8625(5) 0.2533(3) 0.9581(5) 0.038(4) Uani 1 0 .
C72 C 0.7148(8) 0.2733(5) 0.9635(9) 0.053(6) Uani 1 0 .
C73 C 0.6897(8) 0.3170(5) 0.9098(8) 0.045(6) Uani 1 0 .
C74 C 0.7258(9) 0.3631(5) 0.9654(11) 0.070(7) Uani 1 0 .
C75 C -0.4056(9) 0.3303(6) -0.1090(10) 0.075(7) Uani 1 0 .
C76 C 0.7246(9) 0.3034(6) 0.8253(9) 0.066(7) Uani 1 0 .
O77 O 0.8561(5) 0.2177(3) 0.2350(5) 0.036(4) Uani 1 0 .
C78 C 0.8744(7) 0.1993(5) 0.3051(7) 0.026(5) Uani 1 0 .
O79 O 0.9500(5) 0.1813(3) 0.3395(5) 0.034(3) Uani 1 0 .
C80 C -0.1943(8) 0.1976(5) 0.3499(8) 0.037(5) Uani 1 0 .
C81 C -0.2376(8) 0.1510(6) 0.3154(8) 0.054(6) Uani 1 0 .
C82 C 0.8300(10) 0.1023(5) 0.3105(9) 0.059(7) Uani 1 0 .
C83 C 0.7112(10) 0.1545(7) 0.2246(9) 0.099(9) Uani 1 0 .
C84 C 0.7039(9) 0.1499(6) 0.3786(9) 0.068(7) Uani 1 0 .
O85 O 0.9726(5) 0.2304(3) 0.8348(5) 0.039(4) Uani 1 0 .
C86 C 0.0228(9) 0.2240(5) 0.7838(8) 0.039(6) Uani 1 0 .
O87 O 0.0934(5) 0.2397(3) -0.1993(5) 0.045(4) Uani 1 0 .
C88 C 0.0136(8) 0.1881(5) 0.6935(7) 0.042(5) Uani 1 0 .
C89 C 0.9246(8) 0.1797(5) 0.6526(7) 0.037(5) Uani 1 0 .
C90 C 0.8651(9) 0.2287(6) 0.6374(9) 0.064(7) Uani 1 0 .
C91 C 0.8887(9) 0.1521(5) 0.7080(8) 0.059(6) Uani 1 0 .
C92 C 0.9326(9) 0.1453(6) 0.5632(9) 0.066(7) Uani 1 0 .
O93 O 0.9631(5) 0.3189(3) 0.9683(5) 0.039(4) Uani 1 0 .
C94 C 0.0043(8) 0.3477(5) 0.9503(7) 0.024(5) Uani 1 0 .
O95 O 0.0771(6) 0.3347(3) 0.9302(5) 0.043(4) Uani 1 0 .
C96 C 0.9610(8) 0.4031(5) 0.9526(8) 0.048(6) Uani 1 0 .
C97 C 0.9364(8) 0.4220(4) 0.8624(7) 0.032(5) Uani 1 0 .
C98 C 0.8864(9) 0.4765(5) 0.8786(9) 0.054(6) Uani 1 0 .
C99 C 0.8827(9) 0.3883(5) 0.7971(8) 0.056(6) Uani 1 0 .
C100 C 0.0146(9) 0.4223(5) 0.8268(8) 0.054(6) Uani 1 0 .
O101 O 0.2290(5) 0.2812(3) -0.1594(5) 0.043(4) Uani 1 0 .
C102 C 0.2784(10) 0.3128(6) 0.8652(8) 0.066(7) Uani 1 0 .
O103 O 0.2814(6) 0.3412(3) 0.9417(5) 0.056(4) Uani 1 0 .
C104 C 0.3387(10) 0.3171(5) 0.8059(8) 0.062(7) Uani 1 0 .
C105 C 0.3278(8) 0.3720(5) 0.7863(8) 0.051(6) Uani 1 0 .
C106 C 0.3566(12) 0.4070(5) 0.8652(10) 0.084(8) Uani 1 0 .
C107 C 0.3827(11) 0.3673(6) 0.7165(9) 0.090(8) Uani 1 0 .
C108 C 0.2386(13) 0.3873(8) -0.2548(14) 0.131(12) Uani 1 0 .
O109 O 0.3470(6) 0.3881(3) 0.0918(5) 0.059(4) Uani 1 0 .
C110 C 0.4156(11) 0.3938(5) 0.1452(10) 0.067(7) Uani 1 0 .
O111 O 0.4480(7) 0.3693(4) 0.2077(6) 0.080(5) Uani 1 0 .
C112 C 0.4645(11) 0.4337(5) 0.1342(9) 0.071(7) Uani 1 0 .
C113 C 0.4504(11) 0.4814(5) 0.1944(10) 0.072(7) Uani 1 0 .
C114 C 0.3532(13) 0.5014(8) 0.1868(17) 0.151(14) Uani 1 0 .
C115 C 0.4863(12) 0.4744(5) 0.2912(10) 0.085(9) Uani 1 0 .
C116 C 0.4882(10) 0.5208(6) 0.1721(10) 0.082(8) Uani 1 0 .
O117 O 0.4182(5) 0.2846(3) 0.0475(5) 0.043(4) Uani 1 0 .
C118 C 0.4741(8) 0.2570(5) 0.0938(8) 0.037(6) Uani 1 0 .
O119 O 0.4751(5) 0.2597(3) 0.1765(5) 0.042(4) Uani 1 0 .
C120 C 0.5451(8) 0.2232(5) 0.0539(7) 0.049(6) Uani 1 0 .
C121 C 0.5247(8) 0.1735(5) 0.9946(8) 0.046(6) Uani 1 0 .
C122 C 0.4892(8) 0.1442(5) 0.0471(8) 0.042(6) Uani 1 0 .
C123 C 0.4559(9) 0.1862(5) 0.9161(8) 0.047(6) Uani 1 0 .
C124 C 0.6034(9) 0.1431(6) -0.0342(9) 0.063(7) Uani 1 0 .
O125 O 0.5072(5) 0.3235(3) 0.3462(5) 0.053(4) Uani 1 0 .
C126 C 0.5382(8) 0.2976(5) 0.4080(8) 0.029(5) Uani 1 0 .
O127 O 0.5071(5) 0.2635(3) 0.4247(5) 0.039(4) Uani 1 0 .
C128 C 0.6197(8) 0.3105(5) 0.4654(8) 0.036(5) Uani 1 0 .
C129 C 0.6052(8) 0.3569(5) 0.5384(8) 0.043(6) Uani 1 0 .
C130 C 0.5613(10) 0.4040(5) 0.4976(9) 0.061(7) Uani 1 0 .
C131 C 0.5520(11) 0.3475(6) 0.5988(9) 0.075(8) Uani 1 0 .
C132 C 0.6926(9) 0.3633(5) 0.5888(8) 0.054(6) Uani 1 0 .
O133 O 0.4699(5) 0.1822(3) 0.4532(5) 0.034(3) Uani 1 0 .
C134 C 0.4434(8) 0.1589(4) 0.5018(7) 0.020(5) Uani 1 0 .
O135 O 0.3708(5) 0.1543(3) 0.4978(5) 0.027(3) Uani 1 0 .
C136 C 0.5114(7) 0.1342(4) 0.5698(7) 0.030(5) Uani 1 0 .
C137 C 0.5598(8) 0.1714(5) 0.6375(7) 0.035(5) Uani 1 0 .
C138 C 0.6088(8) 0.1426(5) 0.7126(8) 0.051(6) Uani 1 0 .
C139 C 0.4965(9) 0.2165(5) 0.6737(8) 0.045(6) Uani 1 0 .
C140 C 0.6241(8) 0.1881(5) 0.5978(8) 0.051(6) Uani 1 0 .
O141 O 0.2190(5) 0.2343(3) 0.4808(5) 0.022(3) Uani 1 0 .
C142 C 0.1405(8) 0.2535(5) 0.4702(7) 0.026(5) Uani 1 0 .
O143 O 0.0831(5) 0.2282(3) 0.4382(5) 0.031(3) Uani 1 0 .
C144 C 0.1141(9) 0.3104(5) 0.4940(8) 0.043(6) Uani 1 0 .
C145 C 0.0406(8) 0.3309(5) 0.5451(8) 0.030(5) Uani 1 0 .
C146 C -0.0443(8) 0.3191(5) 0.4927(8) 0.040(6) Uani 1 0 .
C147 C 0.0335(9) 0.3881(5) 0.5732(8) 0.042(6) Uani 1 0 .
C148 C 0.0589(9) 0.3054(5) 0.6283(8) 0.049(6) Uani 1 0 .
O149 O 0.2224(5) 0.1218(3) 0.4620(5) 0.028(3) Uani 1 0 .
C150 C 0.1552(8) 0.1050(4) 0.4418(7) 0.024(5) Uani 1 0 .
O151 O 0.0915(5) 0.1198(3) 0.3877(5) 0.031(3) Uani 1 0 .
C152 C 0.1510(8) 0.0612(5) 0.4859(8) 0.049(5) Uani 1 0 .
C153 C 0.2082(12) 0.0105(5) 0.4540(9) 0.074(8) Uani 1 0 .
C154 C 0.1932(15) 0.9969(6) 0.3554(11) 0.110(11) Uani 1 0 .
C155 C 0.3051(13) 0.0117(7) 0.4846(11) 0.086(9) Uani 1 0 .
C156 C 0.1874(11) 0.9695(6) 0.4952(12) 0.108(9) Uani 1 0 .
CL157 CL 0.6502(10) 0.3219(4) 0.2197(7) 0.131(7) Uani 1 0 .
C158 C 0.7048(13) 0.3592(14) 0.280(2) 0.104(16) Uani 1 0 .
CL159 CL 0.7331(6) 0.3763(4) 0.3469(6) 0.097(5) Uani 1 0 .
C160 C 0.7464(8) 0.8157(5) 0.3240(8) 0.037(3) Uiso 1 0 .
N161 N 0.7040(9) 0.8655(5) 0.3115(8) 0.060(4) Uiso 1 0 .
O162 O 0.7314(10) 0.9034(6) 0.3161(10) 0.133(6) Uiso 1 0 .
O163 O 0.6259(11) 0.8765(6) 0.2887(10) 0.148(6) Uiso 1 0 .
H1 H -0.1135 0.4044 0.3337 0.0569 Uiso 1 0 .
H2 H -0.0178 0.4065 0.3513 0.0569 Uiso 1 0 .
H3 H 0.9988 0.3936 0.159 0.0485 Uiso 1 0 .
H4 H -0.0209 0.4509 0.1533 0.0485 Uiso 1 0 .
H5 H 0.0414 0.4312 0.2324 0.0485 Uiso 1 0 .
H6 H -0.2063 0.4332 0.2074 0.0758 Uiso 1 0 .
H7 H -0.1727 0.4526 0.1382 0.0758 Uiso 1 0 .
H8 H -0.1532 0.3951 0.1429 0.0758 Uiso 1 0 .
H9 H -0.0403 0.4923 0.3337 0.0998 Uiso 1 0 .
H10 H 0.9005 0.5125 0.2533 0.0998 Uiso 1 0 .
H11 H -0.1374 0.4955 0.3222 0.0998 Uiso 1 0 .
H12 H 0.3144 0.0934 -0.1367 0.0316 Uiso 1 0 .
H13 H 0.3343 0.0881 -0.0384 0.0316 Uiso 1 0 .
H14 H 0.1714 0.0975 0.0095 0.0447 Uiso 1 0 .
H15 H 0.1546 0.0429 0.976 0.0447 Uiso 1 0 .
H16 H 0.243 0.0512 0.0269 0.0447 Uiso 1 0 .
H17 H 0.1213 0.1145 -0.1446 0.0488 Uiso 1 0 .
H18 H 0.168 0.0831 0.78 0.0488 Uiso 1 0 .
H19 H 0.111 0.0588 -0.1802 0.0488 Uiso 1 0 .
H20 H 0.228 -0.0122 -0.1437 0.0526 Uiso 1 0 .
H21 H 0.2832 0.0093 -0.1902 0.0526 Uiso 1 0 .
H22 H 0.3154 -0.0008 -0.0949 0.0526 Uiso 1 0 .
H23 H 0.1928 0.467 0.3283 0.0811 Uiso 1 0 .
H24 H 0.1484 0.4375 0.3732 0.0811 Uiso 1 0 .
H25 H 0.188 0.5312 0.5427 0.0767 Uiso 1 0 .
H26 H 0.1561 0.5383 0.4458 0.0767 Uiso 1 0 .
H27 H 0.1191 0.5026 0.4858 0.0767 Uiso 1 0 .
H28 H 0.3582 0.4631 0.4365 0.1244 Uiso 1 0 .
H29 H 0.3024 0.5146 0.4168 0.1244 Uiso 1 0 .
H30 H 0.3363 0.5066 0.513 0.1244 Uiso 1 0 .
H31 H 0.2088 0.4235 0.5251 0.109 Uiso 1 0 .
H32 H 0.2993 0.4062 0.5016 0.109 Uiso 1 0 .
H33 H 0.2811 0.451 0.5772 0.109 Uiso 1 0 .
H34 H 0.3453 0.0195 0.1772 0.0493 Uiso 1 0 .
H35 H 0.3897 0.053 0.1407 0.0493 Uiso 1 0 .
H36 H 0.4721 0.9549 0.1471 0.0647 Uiso 1 0 .
H37 H 0.5155 0.9945 0.1255 0.0647 Uiso 1 0 .
H38 H 0.561 0.9624 0.1978 0.0647 Uiso 1 0 .
H39 H 0.5752 0.0426 0.3028 0.0688 Uiso 1 0 .
H40 H 0.5296 0.0729 0.2281 0.0688 Uiso 1 0 .
H41 H 0.4955 0.0844 0.316 0.0688 Uiso 1 0 .
H42 H 0.4294 0.0191 0.3533 0.0911 Uiso 1 0 .
H43 H 0.4222 -0.0305 0.2869 0.0911 Uiso 1 0 .
H44 H 0.5103 0.9788 0.3375 0.0911 Uiso 1 0 .
H45 H 0.9887 0.0872 0.9182 0.0454 Uiso 1 0 .
H46 H 0.0013 0.0737 0.0112 0.0454 Uiso 1 0 .
H47 H -0.1565 0.1089 0.0683 0.0506 Uiso 1 0 .
H48 H -0.209 0.0686 0.0165 0.0506 Uiso 1 0 .
H49 H -0.1168 0.0515 0.0624 0.0506 Uiso 1 0 .
H50 H -0.1938 0.1483 -0.0691 0.0481 Uiso 1 0 .
H51 H 0.835 0.1174 0.8448 0.0481 Uiso 1 0 .
H52 H 0.7617 0.1044 0.8789 0.0481 Uiso 1 0 .
H53 H -0.1652 0.0149 -0.1193 0.0449 Uiso 1 0 .
H54 H 0.9061 0.0261 0.8407 0.0449 Uiso 1 0 .
H55 H 0.9286 0.0021 0.9254 0.0449 Uiso 1 0 .
H56 H 0.7026 0.2433 0.9252 0.0543 Uiso 1 0 .
H57 H -0.3194 0.2814 0.0081 0.0543 Uiso 1 0 .
H58 H 0.7861 0.3542 0.9767 0.073 Uiso 1 0 .
H59 H 0.7093 0.3908 0.9342 0.073 Uiso 1 0 .
H60 H -0.2952 0.3723 0.0191 0.073 Uiso 1 0 .
H61 H 0.5732 0.3389 0.9441 0.0676 Uiso 1 0 .
H62 H -0.4221 0.358 -0.1402 0.0676 Uiso 1 0 .
H63 H 0.5736 0.3017 0.8559 0.0676 Uiso 1 0 .
H64 H 0.7056 0.2745 0.791 0.0681 Uiso 1 0 .
H65 H 0.7061 0.3313 0.7939 0.0681 Uiso 1 0 .
H66 H -0.215 0.2968 -0.162 0.0681 Uiso 1 0 .
H67 H 0.8281 0.1973 0.4103 0.0491 Uiso 1 0 .
H68 H 0.7635 0.2272 0.3438 0.0491 Uiso 1 0 .
H69 H -0.1958 0.0741 0.2828 0.0607 Uiso 1 0 .
H70 H 0.8706 0.105 0.2775 0.0607 Uiso 1 0 .
H71 H 0.8575 0.0973 0.3679 0.0607 Uiso 1 0 .
H72 H -0.3255 0.1864 0.2247 0.0855 Uiso 1 0 .
H73 H -0.2507 0.1505 0.184 0.0855 Uiso 1 0 .
H74 H -0.3207 0.1282 0.2069 0.0855 Uiso 1 0 .
H75 H -0.3397 0.1789 0.3788 0.0651 Uiso 1 0 .
H76 H 0.68 0.12 0.36 0.0651 Uiso 1 0 .
H77 H -0.264 0.1491 0.4357 0.0651 Uiso 1 0 .
H78 H 0.0343 0.2018 -0.3465 0.0442 Uiso 1 0 .
H79 H 0.048 0.1558 0.7015 0.0442 Uiso 1 0 .
H80 H -0.142 0.2496 -0.3078 0.0678 Uiso 1 0 .
H81 H -0.1122 0.2455 -0.3965 0.0678 Uiso 1 0 .
H82 H -0.1884 0.2217 -0.393 0.0678 Uiso 1 0 .
H83 H -0.1191 0.1733 -0.2371 0.0606 Uiso 1 0 .
H84 H 0.8357 0.1442 0.6782 0.0606 Uiso 1 0 .
H85 H -0.0727 0.1215 -0.281 0.0606 Uiso 1 0 .
H86 H -0.122 0.1391 -0.4657 0.066 Uiso 1 0 .
H87 H 0.955 0.1613 0.5279 0.066 Uiso 1 0 .
H88 H 0.9691 0.1138 0.5718 0.066 Uiso 1 0 .
H89 H -0.0895 0.408 -0.0236 0.0499 Uiso 1 0 .
H90 H 0.9983 0.4232 0.99 0.0499 Uiso 1 0 .
H91 H 0.9212 0.4969 0.9193 0.0588 Uiso 1 0 .
H92 H -0.1292 0.4892 -0.1752 0.0588 Uiso 1 0 .
H93 H 0.8374 0.4766 0.9011 0.0588 Uiso 1 0 .
H94 H -0.1656 0.3871 -0.1795 0.0565 Uiso 1 0 .
H95 H -0.1351 0.4014 -0.2562 0.0565 Uiso 1 0 .
H96 H -0.0848 0.3549 -0.2139 0.0565 Uiso 1 0 .
H97 H 0.0455 0.3886 0.8153 0.0554 Uiso 1 0 .
H98 H 0.9986 0.4361 0.774 0.0554 Uiso 1 0 .
H99 H 0.0492 0.4424 -0.1315 0.0554 Uiso 1 0 .
H100 H 0.3957 0.307 0.8337 0.0622 Uiso 1 0 .
H101 H 0.3286 0.295 0.7518 0.0622 Uiso 1 0 .
H102 H 0.4149 0.3949 -0.1139 0.0816 Uiso 1 0 .
H103 H 0.3502 0.4399 -0.1491 0.0816 Uiso 1 0 .
H104 H 0.3241 0.4088 0.9092 0.0816 Uiso 1 0 .
H105 H 0.4405 0.3557 -0.2605 0.0814 Uiso 1 0 .
H106 H 0.3653 0.3437 -0.3333 0.0814 Uiso 1 0 .
H107 H 0.3767 0.3994 -0.3005 0.0814 Uiso 1 0 .
H108 H 0.2314 0.4195 -0.2724 0.1238 Uiso 1 0 .
H109 H 0.2259 0.3629 -0.305 0.1238 Uiso 1 0 .
H110 H 0.2023 0.3896 -0.2145 0.1238 Uiso 1 0 .
H111 H 0.5234 0.4195 0.1435 0.074 Uiso 1 0 .
H112 H 0.4474 0.4406 0.0762 0.074 Uiso 1 0 .
H113 H 0.342 0.5319 0.2276 0.1444 Uiso 1 0 .
H114 H 0.33 0.5078 0.1292 0.1444 Uiso 1 0 .
H115 H 0.327 0.4766 0.1997 0.1444 Uiso 1 0 .
H116 H 0.4619 0.4498 0.3061 0.0889 Uiso 1 0 .
H117 H 0.5462 0.4636 0.2979 0.0889 Uiso 1 0 .
H118 H 0.4731 0.5059 0.329 0.0889 Uiso 1 0 .
H119 H 0.5484 0.5108 0.1816 0.077 Uiso 1 0 .
H120 H 0.4685 0.524 0.1125 0.077 Uiso 1 0 .
H121 H 0.4724 0.5523 0.2083 0.077 Uiso 1 0 .
H122 H 0.5638 0.2416 0.0189 0.0489 Uiso 1 0 .
H123 H 0.59 0.2141 0.0997 0.0489 Uiso 1 0 .
H124 H 0.4379 0.1638 0.0642 0.0573 Uiso 1 0 .
H125 H 0.4788 0.1129 0.0125 0.0573 Uiso 1 0 .
H126 H 0.5293 0.1374 0.0984 0.0573 Uiso 1 0 .
H127 H 0.4059 0.2059 -0.0635 0.0556 Uiso 1 0 .
H128 H 0.4755 0.205 0.8826 0.0556 Uiso 1 0 .
H129 H 0.4431 0.1557 0.8799 0.0556 Uiso 1 0 .
H130 H 0.5915 0.1131 -0.0717 0.0677 Uiso 1 0 .
H131 H 0.6253 0.1624 0.9356 0.0677 Uiso 1 0 .
H132 H 0.6435 0.1348 0.0157 0.0677 Uiso 1 0 .
H133 H 0.6485 0.2818 0.4919 0.0449 Uiso 1 0 .
H134 H 0.6537 0.3172 0.429 0.0449 Uiso 1 0 .
H135 H 0.5535 0.4326 0.5425 0.0662 Uiso 1 0 .
H136 H 0.5948 0.4095 0.4597 0.0662 Uiso 1 0 .
H137 H 0.5073 0.3989 0.465 0.0662 Uiso 1 0 .
H138 H 0.5466 0.3756 0.6451 0.0785 Uiso 1 0 .
H139 H 0.4975 0.344 0.5667 0.0785 Uiso 1 0 .
H140 H 0.5786 0.3176 0.6218 0.0785 Uiso 1 0 .
H141 H 0.718 0.3342 0.6163 0.0601 Uiso 1 0 .
H142 H 0.7274 0.3661 0.5495 0.0601 Uiso 1 0 .
H143 H 0.6879 0.3927 0.6322 0.0601 Uiso 1 0 .
H144 H 0.4845 0.1177 0.6007 0.0387 Uiso 1 0 .
H145 H 0.5512 0.1097 0.54 0.0387 Uiso 1 0 .
H146 H 0.5702 0.1306 0.7371 0.0512 Uiso 1 0 .
H147 H 0.649 0.1145 0.6906 0.0512 Uiso 1 0 .
H148 H 0.6376 0.1647 0.7569 0.0512 Uiso 1 0 .
H149 H 0.5261 0.2387 0.7173 0.0558 Uiso 1 0 .
H150 H 0.4661 0.2343 0.6277 0.0558 Uiso 1 0 .
H151 H 0.458 0.2052 0.699 0.0558 Uiso 1 0 .
H152 H 0.6618 0.1593 0.5746 0.0563 Uiso 1 0 .
H153 H 0.5948 0.2066 0.552 0.0563 Uiso 1 0 .
H154 H 0.6549 0.2093 0.6416 0.0563 Uiso 1 0 .
H155 H 0.1624 0.3225 0.5284 0.0495 Uiso 1 0 .
H156 H 0.0993 0.3236 0.4409 0.0495 Uiso 1 0 .
H157 H -0.0872 0.3318 0.5281 0.0541 Uiso 1 0 .
H158 H -0.0585 0.3347 0.442 0.0541 Uiso 1 0 .
H159 H 0.9606 0.2834 0.4759 0.0541 Uiso 1 0 .
H160 H 0.0847 0.395 0.6106 0.056 Uiso 1 0 .
H161 H 0.0252 0.4039 0.5231 0.056 Uiso 1 0 .
H162 H 0.9874 0.4016 0.6041 0.056 Uiso 1 0 .
H163 H 0.0132 0.3177 0.6602 0.0552 Uiso 1 0 .
H164 H 0.0655 0.2697 0.6115 0.0552 Uiso 1 0 .
H165 H 0.1097 0.3135 0.6643 0.0552 Uiso 1 0 .
H166 H 0.1683 0.0701 0.5472 0.0454 Uiso 1 0 .
H167 H 0.0941 0.0563 0.4746 0.0454 Uiso 1 0 .
H168 H 0.1342 -0.0018 0.334 0.1221 Uiso 1 0 .
H169 H 0.2122 0.0203 0.3304 0.1221 Uiso 1 0 .
H170 H 0.2234 -0.0364 0.338 0.1221 Uiso 1 0 .
H171 H 0.3383 0.9794 0.4649 0.0945 Uiso 1 0 .
H172 H 0.3203 0.037 0.4612 0.0945 Uiso 1 0 .
H173 H 0.3175 0.0187 0.547 0.0945 Uiso 1 0 .
H174 H 0.1306 0.9654 0.4726 0.096 Uiso 1 0 .
H175 H 0.2248 -0.062 0.4802 0.096 Uiso 1 0 .
H176 H 0.1944 -0.0211 0.5566 0.096 Uiso 1 0 .
H177 H 0.7481 0.361 0.2489 0.0129 Uiso 1 0 .
H178 H 0.6635 0.3956 0.2701 0.0129 Uiso 1 0 .
H179 H 0.7481 0.8117 0.384 0.0475 Uiso 1 0 .
H180 H 0.7182 0.791 0.2863 0.0475 Uiso 1 0 .
H181 H 0.8036 0.8097 0.3144 0.0475 Uiso 1 0 .

loop_
_atom_site_aniso_label
_atom_site_aniso_U_11
_atom_site_aniso_U_22
_atom_site_aniso_U_33
_atom_site_aniso_U_12
_atom_site_aniso_U_13
_atom_site_aniso_U_23
MN1 0.038(3) 0.013(2) 0.0136(13) -0.0025(9) 0.0064(9) 0.0034(8)
MN2 0.031(2) 0.016(3) 0.0118(12) -0.0077(9) 0.0014(9) 0.0022(8)
MN3 0.046(3) 0.016(3) 0.0119(12) -0.0115(10) 0.0035(9) 0.0022(8)
MN4 0.034(2) 0.013(2) 0.0118(12) -0.0065(9) 0.0048(9) 0.0013(8)
MN5 0.033(2) 0.021(4) 0.0191(15) 0.0028(9) 0.0088(9) 0.0087(9)
MN6 0.029(2) 0.022(4) 0.0189(15) -0.0075(9) 0.0010(9) 0.0090(9)
MN7 0.034(2) 0.023(4) 0.0124(12) -0.0139(9) -0.0012(9) 0.0047(8)
MN8 0.055(4) 0.025(4) 0.0128(13) -0.0247(11) 0.0005(10) 0.0037(9)
MN9 0.060(4) 0.029(5) 0.0127(13) -0.0285(11) -0.0022(10) 0.0033(9)
MN10 0.034(2) 0.020(3) 0.0143(13) -0.0111(9) 0.0018(9) 0.0019(8)
MN11 0.029(2) 0.017(3) 0.0142(13) -0.0074(9) 0.0009(9) 0.0042(8)
MN12 0.031(2) 0.018(3) 0.0134(13) -0.0061(9) 0.0023(9) 0.0056(8)
O13 0.042(6) 0.017(5) 0.011(4) -0.008(4) 0.008(4) 0.002(4)
O14 0.024(5) 0.016(5) 0.016(4) -0.005(4) 0.000(4) 0.004(4)
O15 0.028(5) 0.018(5) 0.018(5) -0.005(4) 0.006(4) 0.003(4)
O16 0.039(6) 0.016(5) 0.016(5) 0.004(4) 0.006(4) 0.003(4)
O17 0.039(6) 0.019(6) 0.018(5) -0.009(4) 0.011(4) 0.003(4)
O18 0.029(5) 0.023(6) 0.017(5) -0.000(4) 0.006(4) 0.004(4)
O19 0.033(6) 0.024(6) 0.017(5) -0.005(4) 0.008(4) 0.003(4)
O20 0.035(6) 0.017(5) 0.017(5) -0.013(4) -0.001(4) 0.002(4)
O21 0.044(6) 0.028(7) 0.018(5) -0.020(4) -0.001(4) 0.002(4)
O22 0.059(7) 0.018(6) 0.024(5) -0.006(5) -0.003(5) 0.001(4)
O23 0.048(6) 0.024(6) 0.014(4) -0.025(4) 0.002(4) -0.004(4)
O24 0.035(6) 0.019(6) 0.009(4) -0.006(4) 0.005(4) 0.000(3)
O25 0.039(6) 0.004(4) 0.016(4) -0.001(4) 0.006(4) 0.006(3)
O26 0.045(6) 0.024(6) 0.006(4) -0.007(4) 0.007(4) -0.008(4)
O27 0.053(7) 0.025(7) 0.021(5) -0.004(5) 0.017(4) -0.002(4)
O28 0.073(8) 0.015(5) 0.024(5) -0.010(5) -0.013(5) -0.001(4)
O29 0.055(7) 0.014(5) 0.020(5) -0.001(5) 0.013(5) 0.003(4)
C30 0.067(12) 0.017(8) 0.009(7) 0.003(8) 0.009(7) 0.008(6)
O31 0.054(7) 0.022(7) 0.027(6) 0.008(5) 0.014(5) 0.010(4)
C32 0.073(12) 0.024(9) 0.038(9) -0.007(8) 0.019(8) 0.006(7)
C33 0.059(11) 0.019(9) 0.042(9) 0.004(7) 0.023(8) 0.008(7)
C34 0.068(11) 0.027(9) 0.011(7) -0.018(7) -0.002(7) 0.001(6)
C35 0.056(12) 0.053(14) 0.090(14) 0.009(9) 0.021(10) 0.041(10)
C36 0.17(2) 0.029(11) 0.075(13) 0.010(11) 0.068(13) 0.025(9)
O37 0.032(5) 0.024(6) 0.005(4) -0.011(4) -0.001(4) 0.007(3)
C38 0.014(7) 0.011(7) 0.035(8) -0.004(5) -0.003(6) 0.010(6)
O39 0.034(6) 0.020(6) 0.011(4) -0.005(4) 0.001(4) 0.002(4)
C40 0.014(7) 0.033(9) 0.012(6) -0.010(6) 0.009(5) 0.002(5)
C41 0.027(8) 0.014(7) 0.022(7) -0.007(6) -0.008(6) -0.010(5)
C42 0.043(9) 0.035(10) 0.023(7) -0.026(7) 0.002(6) 0.002(6)
C43 0.033(9) 0.042(11) 0.038(9) -0.021(7) -0.003(7) 0.010(7)
C44 0.050(10) 0.041(11) 0.032(8) -0.018(8) 0.013(7) -0.011(7)
O45 0.051(7) 0.023(6) 0.017(5) -0.004(5) 0.001(4) 0.002(4)
C46 0.097(15) 0.020(9) 0.014(8) -0.032(10) -0.024(9) 0.003(6)
O47 0.067(8) 0.023(7) 0.033(6) -0.024(6) -0.010(6) -0.005(4)
C48 0.123(17) 0.010(8) 0.042(10) 0.000(9) -0.015(10) -0.014(7)
C49 0.075(12) 0.030(10) 0.017(7) -0.014(8) 0.025(7) -0.016(6)
C50 0.098(15) 0.036(11) 0.047(10) -0.014(10) 0.003(10) -0.013(8)
C51 0.114(19) 0.10(2) 0.118(19) -0.074(14) 0.057(14) -0.070(14)
C52 0.14(2) 0.09(2) 0.037(11) 0.033(13) 0.031(11) 0.010(10)
O53 0.039(6) 0.020(6) 0.007(4) -0.008(4) 0.003(4) -0.004(4)
C54 0.027(8) 0.030(10) 0.025(8) -0.012(6) -0.009(6) 0.005(7)
O55 0.025(5) 0.023(6) 0.015(5) -0.001(4) 0.000(4) 0.002(4)
C56 0.050(10) 0.020(8) 0.032(8) -0.005(7) 0.010(7) -0.012(6)
C57 0.029(8) 0.021(8) 0.041(9) 0.007(6) 0.018(7) 0.007(6)
C58 0.050(10) 0.035(11) 0.070(12) -0.003(8) 0.023(9) -0.001(8)
C59 0.028(9) 0.058(15) 0.079(13) -0.008(8) 0.009(8) 0.002(9)
C60 0.083(14) 0.056(15) 0.123(17) 0.022(10) 0.060(12) 0.057(11)
O61 0.022(5) 0.027(7) 0.021(5) -0.005(4) 0.004(4) 0.009(4)
C62 0.010(7) 0.016(7) 0.022(7) 0.001(5) -0.001(6) 0.002(6)
O63 0.032(6) 0.024(6) 0.024(5) -0.012(4) 0.004(4) 0.002(4)
C64 0.038(9) 0.027(9) 0.027(8) -0.005(7) -0.008(6) 0.008(6)
C65 0.032(8) 0.015(7) 0.027(7) 0.001(6) 0.010(6) 0.006(6)
C66 0.045(9) 0.038(11) 0.035(8) -0.013(7) -0.000(7) 0.014(7)
C67 0.037(9) 0.026(9) 0.054(10) -0.018(7) 0.000(7) 0.020(7)
C68 0.033(8) 0.030(9) 0.030(8) -0.012(7) -0.005(6) 0.002(6)
O69 0.036(6) 0.034(8) 0.030(6) 0.003(4) 0.012(5) 0.011(4)
C70 0.034(9) 0.022(8) 0.033(9) -0.003(6) 0.028(7) 0.004(6)
O71 0.037(6) 0.037(8) 0.022(5) -0.006(5) 0.002(4) 0.014(4)
C72 0.026(9) 0.051(13) 0.051(10) -0.014(7) -0.011(7) 0.022(8)
C73 0.028(8) 0.035(10) 0.044(9) -0.010(7) -0.005(7) 0.025(7)
C74 0.043(10) 0.041(12) 0.093(14) -0.006(8) -0.007(9) 0.028(9)
C75 0.055(11) 0.058(14) 0.064(12) -0.019(9) -0.011(9) 0.041(9)
C76 0.057(11) 0.063(15) 0.048(10) -0.010(9) -0.002(8) 0.024(8)
O77 0.027(6) 0.036(8) 0.033(6) 0.000(4) 0.005(4) 0.016(4)
C78 0.020(8) 0.038(10) 0.011(7) 0.006(6) 0.004(6) 0.015(6)
O79 0.045(7) 0.022(6) 0.021(5) -0.005(4) 0.005(4) 0.013(4)
C80 0.033(8) 0.039(11) 0.029(8) 0.007(7) 0.007(7) 0.016(7)
C81 0.035(9) 0.074(17) 0.023(8) -0.030(8) -0.000(7) 0.012(7)
C82 0.067(12) 0.051(13) 0.038(9) -0.036(9) 0.011(8) -0.005(8)
C83 0.053(11) 0.15(3) 0.029(9) -0.052(12) -0.016(8) 0.028(10)
C84 0.042(10) 0.09(2) 0.034(9) -0.020(9) 0.002(7) 0.031(8)
O85 0.031(6) 0.046(10) 0.020(5) -0.014(5) -0.007(4) 0.005(4)
C86 0.040(9) 0.037(11) 0.017(7) -0.002(7) -0.005(7) 0.020(6)
O87 0.040(6) 0.050(10) 0.017(5) -0.030(5) -0.007(4) 0.009(4)
C88 0.041(9) 0.047(12) 0.017(7) -0.013(7) 0.003(6) 0.017(6)
C89 0.041(9) 0.038(11) 0.018(7) -0.010(7) 0.003(6) 0.007(6)
C90 0.042(10) 0.069(16) 0.054(11) -0.016(9) -0.002(8) 0.013(9)
C91 0.060(11) 0.066(15) 0.021(8) -0.036(9) -0.004(7) 0.001(7)
C92 0.059(11) 0.064(15) 0.039(10) -0.028(9) -0.010(8) 0.011(8)
O93 0.046(7) 0.031(7) 0.025(5) -0.011(5) 0.009(4) 0.010(4)
C94 0.032(9) 0.024(9) 0.011(7) -0.002(7) 0.002(6) -0.001(6)
O95 0.052(7) 0.029(7) 0.027(5) -0.008(5) 0.007(5) 0.020(4)
C96 0.050(10) 0.042(11) 0.030(8) -0.016(8) 0.009(7) 0.018(7)
C97 0.043(9) 0.023(8) 0.020(7) -0.010(7) 0.002(6) -0.002(6)
C98 0.060(11) 0.028(10) 0.050(10) -0.013(8) 0.001(8) 0.016(7)
C99 0.059(11) 0.050(13) 0.026(8) -0.020(8) -0.011(7) 0.018(7)
C100 0.049(10) 0.049(13) 0.036(9) -0.016(8) 0.001(7) 0.017(7)
O101 0.038(6) 0.043(9) 0.022(5) -0.031(5) -0.005(4) 0.007(4)
C102 0.078(13) 0.075(17) 0.008(7) -0.038(10) 0.001(8) 0.013(8)
O103 0.075(9) 0.036(8) 0.022(5) -0.038(5) -0.004(5) 0.012(4)
C104 0.079(13) 0.050(13) 0.029(9) -0.033(9) 0.007(8) 0.004(7)
C105 0.042(9) 0.054(13) 0.025(8) -0.019(8) -0.004(7) 0.026(7)
C106 0.140(19) 0.043(12) 0.051(11) -0.059(11) 0.044(11) -0.015(8)
C107 0.095(15) 0.10(2) 0.031(9) -0.065(12) 0.006(9) 0.008(9)
C108 0.093(17) 0.12(3) 0.119(19) 0.023(14) 0.001(14) 0.082(15)
O109 0.080(9) 0.039(9) 0.020(5) -0.044(6) -0.008(5) 0.007(4)
C110 0.093(15) 0.042(12) 0.038(10) -0.044(10) 0.011(10) -0.001(8)
O111 0.108(11) 0.053(11) 0.023(6) -0.064(7) -0.013(6) 0.014(5)
C112 0.102(15) 0.031(11) 0.042(10) -0.026(9) -0.017(9) 0.008(7)
C113 0.094(15) 0.030(10) 0.052(11) -0.034(9) -0.008(10) 0.013(8)
C114 0.069(16) 0.09(2) 0.24(3) -0.033(13) 0.006(17) 0.032(17)
C115 0.15(2) 0.037(12) 0.042(10) -0.042(11) 0.004(11) -0.011(8)
C116 0.090(14) 0.048(13) 0.069(12) -0.044(10) 0.007(10) 0.016(9)
O117 0.040(6) 0.040(9) 0.028(6) -0.026(5) 0.003(5) 0.003(5)
C118 0.035(9) 0.037(11) 0.018(8) -0.020(7) -0.001(7) 0.006(7)
O119 0.042(6) 0.043(9) 0.021(5) -0.028(5) 0.002(4) -0.000(4)
C120 0.050(10) 0.064(15) 0.006(6) -0.031(8) 0.004(6) 0.012(7)
C121 0.032(9) 0.061(14) 0.028(8) -0.022(8) 0.002(7) -0.006(7)
C122 0.043(10) 0.045(12) 0.036(9) -0.015(8) 0.008(7) -0.019(7)
C123 0.055(11) 0.049(13) 0.027(8) -0.022(8) 0.015(7) -0.006(7)
C124 0.030(9) 0.10(2) 0.035(9) -0.018(9) 0.006(7) 0.004(9)
O125 0.056(7) 0.043(9) 0.019(5) -0.037(5) -0.013(5) 0.016(4)
C126 0.042(9) 0.026(9) 0.018(7) -0.012(7) 0.013(7) -0.012(6)
O127 0.041(6) 0.036(8) 0.026(5) -0.012(5) 0.008(4) 0.008(4)
C128 0.038(9) 0.036(10) 0.024(7) -0.018(7) 0.008(6) -0.006(6)
C129 0.040(9) 0.042(12) 0.032(8) -0.019(7) 0.005(7) 0.000(7)
C130 0.083(13) 0.044(12) 0.031(9) -0.029(9) -0.006(8) -0.004(7)
C131 0.091(15) 0.09(2) 0.024(9) -0.055(11) 0.012(9) -0.028(8)
C132 0.063(11) 0.049(13) 0.031(8) -0.030(8) -0.000(8) -0.009(7)
O133 0.037(6) 0.026(7) 0.021(5) -0.013(4) -0.001(4) 0.011(4)
C134 0.024(8) 0.015(7) 0.021(7) -0.011(6) 0.008(6) -0.010(5)
O135 0.023(5) 0.027(7) 0.019(5) -0.004(4) -0.003(4) 0.006(4)
C136 0.025(8) 0.020(8) 0.029(8) -0.001(6) -0.008(6) 0.013(6)
C137 0.033(8) 0.035(10) 0.020(7) -0.009(7) -0.007(6) 0.004(6)
C138 0.040(9) 0.046(12) 0.036(9) -0.015(7) -0.008(7) 0.022(7)
C139 0.051(10) 0.047(12) 0.019(7) -0.009(8) -0.013(7) -0.003(7)
C140 0.039(9) 0.061(14) 0.037(9) -0.020(8) 0.012(7) 0.001(7)
O141 0.033(6) 0.018(6) 0.016(5) -0.000(4) 0.008(4) -0.004(4)
C142 0.035(9) 0.028(9) 0.009(6) -0.003(7) 0.015(6) 0.006(6)
O143 0.031(6) 0.032(7) 0.027(5) -0.007(5) 0.016(4) -0.002(4)
C144 0.051(10) 0.039(11) 0.024(8) -0.024(8) 0.006(7) -0.003(6)
C145 0.036(9) 0.026(9) 0.023(8) 0.004(6) 0.004(6) 0.005(6)
C146 0.033(9) 0.053(13) 0.037(9) 0.007(7) 0.028(7) 0.002(7)
C147 0.070(12) 0.024(9) 0.030(8) 0.008(8) 0.016(8) 0.003(6)
C148 0.055(10) 0.048(12) 0.026(8) -0.014(8) 0.009(7) 0.010(7)
O149 0.032(6) 0.023(6) 0.019(5) -0.004(4) 0.005(4) 0.011(4)
C150 0.029(8) 0.015(7) 0.019(7) -0.008(6) 0.007(6) 0.007(5)
O151 0.030(5) 0.029(7) 0.014(4) -0.011(4) -0.005(4) 0.013(4)
C152 0.046(9) 0.031(10) 0.032(8) -0.021(7) -0.015(7) 0.026(7)
C153 0.111(17) 0.028(10) 0.042(10) -0.019(10) -0.010(10) 0.025(7)
C154 0.22(3) 0.039(13) 0.048(12) -0.002(13) 0.010(14) -0.004(9)
C155 0.105(17) 0.068(17) 0.070(14) -0.010(12) 0.030(12) 0.007(10)
C156 0.103(16) 0.052(14) 0.099(16) -0.022(11) -0.031(12) 0.055(11)
CL157 0.25(2) 0.075(15) 0.060(8) -0.006(9) 0.047(9) -0.020(6)
C158 -0.021(11) 0.16(4) 0.08(2) -0.048(16) -0.036(13) 0.10(2)
CL159 0.058(7) 0.16(3) 0.071(8) -0.066(7) 0.046(6) -0.052(7)

loop_
_atom_type_symbol
_atom_type_description
_atom_type_scat_dispersion_real
_atom_type_scat_dispersion_imag
_atom_type_scat_source
MN Mn 0.295 0.729 'International Tables Vol. IV (1974) Table 2.2B'
CL Cl 0.132 0.159 'International Tables Vol. IV (1974) Table 2.2B'
O O 0.008 0.006 'International Tables Vol. IV (1974) Table 2.2B'
N N 0.004 0.003 'International Tables Vol. IV (1974) Table 2.2B'
C C 0.002 0.002 'International Tables Vol. IV (1974) Table 2.2B'
H H 0 0 'International Tables Vol. IV (1974) Table 2.2B'

loop_
_geom_angle_atom_site_label_1
_geom_angle_atom_site_label_2
_geom_angle_atom_site_label_3
_geom_angle
_geom_angle_site_symmetry_1
_geom_angle_site_symmetry_2
_geom_angle_site_symmetry_3
_geom_angle_publ_flag
O13 MN1 O14 83.7(3) . . . no
O13 MN1 O16 79.2(3) . . . no
O13 MN1 O17 173.5(3) . . . no
O13 MN1 O18 96.8(3) . . 1_455 no
O13 MN1 O29 91.7(3) . . . no
O14 MN1 O16 82.9(3) . . . no
O14 MN1 O17 90.1(3) . . . no
O14 MN1 O18 93.3(3) . . 1_455 no
O14 MN1 O29 172.1(4) . . . no
O16 MN1 O17 98.2(3) . . . no
O16 MN1 O18 174.7(3) . . 1_455 no
O16 MN1 O29 89.9(3) . . . no
O17 MN1 O18 85.4(3) . . 1_455 no
O17 MN1 O29 94.3(3) . . . no
O18 MN1 O29 93.6(4) 1_455 . . no
O13 MN2 O14 83.2(3) . . . no
O13 MN2 O15 83.0(3) . . . no
O13 MN2 O19 94.8(3) . . 1_554 no
O13 MN2 O20 89.7(3) . . . no
O13 MN2 O37 170.7(3) . . . no
O14 MN2 O15 80.1(3) . . . no
O14 MN2 O19 95.8(3) . . 1_554 no
O14 MN2 O20 172.9(3) . . . no
O14 MN2 O37 91.3(3) . . . no
O15 MN2 O19 175.5(3) . . 1_554 no
O15 MN2 O20 99.1(3) . . . no
O15 MN2 O37 88.7(3) . . . no
O19 MN2 O20 84.8(3) 1_554 . . no
O19 MN2 O37 93.3(3) 1_554 . . no
O20 MN2 O37 95.7(3) . . . no
O13 MN3 O15 83.5(3) . . . no
O13 MN3 O16 80.9(3) . . . no
O13 MN3 O21 93.3(3) . . . no
O13 MN3 O23 171.1(3) . . . no
O13 MN3 O45 95.3(3) . . . no
O15 MN3 O16 84.4(3) . . . no
O15 MN3 O21 91.1(3) . . . no
O15 MN3 O23 88.3(3) . . . no
O15 MN3 O45 177.2(4) . . . no
O16 MN3 O21 172.9(3) . . . no
O16 MN3 O23 101.7(3) . . . no
O16 MN3 O45 92.9(3) . . . no
O21 MN3 O23 83.6(3) . . . no
O21 MN3 O45 91.5(3) . . . no
O23 MN3 O45 93.0(3) . . . no
O14 MN4 O15 80.5(3) . . . no
O14 MN4 O16 84.6(3) . . . no
O14 MN4 O24 172.5(3) . . . no
O14 MN4 O25 96.1(3) . . . no
O14 MN4 O53 97.6(3) . . . no
O15 MN4 O16 83.3(3) . . . no
O15 MN4 O24 96.0(3) . . . no
O15 MN4 O25 173.4(3) . . . no
O15 MN4 O53 92.5(3) . . . no
O16 MN4 O24 88.4(3) . . . no
O16 MN4 O25 90.8(3) . . . no
O16 MN4 O53 174.8(3) . . . no
O24 MN4 O25 86.6(3) . . . no
O24 MN4 O53 89.2(3) . . . no
O25 MN4 O53 93.6(3) . . . no
O17 MN5 O18 83.8(3) 1_655 . . no
O17 MN5 O31 89.2(3) 1_655 . . no
O17 MN5 O61 95.4(3) 1_655 . . no
O17 MN5 O69 176.4(3) 1_655 . . no
O17 MN5 O77 94.0(3) 1_655 . . no
O18 MN5 O31 87.0(3) . . . no
O18 MN5 O61 91.5(3) . . . no
O18 MN5 O69 94.9(3) . . . no
O18 MN5 O77 176.7(3) . . . no
O31 MN5 O61 175.0(3) . . . no
O31 MN5 O69 87.4(3) . . . no
O31 MN5 O77 90.5(3) . . . no
O61 MN5 O69 88.0(3) . . . no
O61 MN5 O77 91.1(3) . . . no
O69 MN5 O77 87.1(3) . . . no
O18 MN6 O19 92.7(3) 1_556 . 1_655 no
O18 MN6 O63 96.0(3) 1_556 . . no
O18 MN6 O71 91.4(3) 1_556 . . no
O18 MN6 O85 176.9(3) 1_556 . . no
O18 MN6 O93 90.9(3) 1_556 . . no
O19 MN6 O63 91.5(3) 1_655 . . no
O19 MN6 O71 175.5(3) 1_655 . . no
O19 MN6 O85 90.3(3) 1_655 . . no
O19 MN6 O93 96.2(3) 1_655 . . no
O63 MN6 O71 86.1(3) . . . no
O63 MN6 O85 84.4(3) . . . no
O63 MN6 O93 169.4(3) . . . no
O71 MN6 O85 85.6(3) . . . no
O71 MN6 O93 85.6(3) . . . no
O85 MN6 O93 88.3(3) . . . no
O19 MN7 O20 82.7(3) 1_554 . . no
O19 MN7 O39 88.4(3) 1_554 . 1_554 no
O19 MN7 O87 97.7(3) 1_554 . . no
O19 MN7 O95 88.8(3) 1_554 . 1_554 no
O19 MN7 O101 175.4(3) 1_554 . . no
O20 MN7 O39 88.4(3) . . 1_554 no
O20 MN7 O87 171.7(4) . . . no
O20 MN7 O95 96.6(3) . . 1_554 no
O20 MN7 O101 93.5(3) . . . no
O39 MN7 O87 83.3(3) 1_554 . . no
O39 MN7 O95 173.9(3) 1_554 . 1_554 no
O39 MN7 O101 89.0(3) 1_554 . . no
O87 MN7 O95 91.7(3) . . 1_554 no
O87 MN7 O101 85.7(3) . . . no
O95 MN7 O101 94.2(3) 1_554 . . no
O20 MN8 O21 93.9(3) . . . no
O20 MN8 O22 91.7(3) . . . no
O20 MN8 O103 90.8(3) . . 1_554 no
O20 MN8 O109 174.7(3) . . . no
O20 MN8 O117 94.5(3) . . . no
O21 MN8 O22 86.0(3) . . . no
O21 MN8 O103 173.8(4) . . 1_554 no
O21 MN8 O109 91.0(3) . . . no
O21 MN8 O117 93.3(3) . . . no
O22 MN8 O103 89.8(3) . . 1_554 no
O22 MN8 O109 86.6(4) . . . no
O22 MN8 O117 173.8(3) . . . no
O103 MN8 O109 84.1(3) 1_554 . . no
O103 MN8 O117 90.3(4) 1_554 . . no
O109 MN8 O117 87.3(4) . . . no
O21 MN9 O23 83.2(3) . . . no
O21 MN9 O47 85.9(3) . . . no
O21 MN9 O111 96.1(4) . . . no
O21 MN9 O119 91.0(3) . . . no
O21 MN9 O125 177.9(3) . . . no
O23 MN9 O47 85.1(3) . . . no
O23 MN9 O111 173.5(4) . . . no
O23 MN9 O119 98.0(3) . . . no
O23 MN9 O125 94.7(3) . . . no
O47 MN9 O111 88.4(4) . . . no
O47 MN9 O119 175.3(3) . . . no
O47 MN9 O125 94.1(4) . . . no
O111 MN9 O119 88.5(4) . . . no
O111 MN9 O125 86.0(4) . . . no
O119 MN9 O125 89.2(3) . . . no
O23 MN10 O24 95.2(3) . . . no
O23 MN10 O26 86.0(3) . . . no
O23 MN10 O27 90.9(3) . . . no
O23 MN10 O127 91.7(3) . . . no
O23 MN10 O133 174.6(3) . . . no
O24 MN10 O26 91.9(3) . . . no
O24 MN10 O27 88.1(3) . . . no
O24 MN10 O127 173.1(3) . . . no
O24 MN10 O133 89.7(3) . . . no
O26 MN10 O27 176.9(3) . . . no
O26 MN10 O127 89.2(3) . . . no
O26 MN10 O133 91.6(3) . . . no
O27 MN10 O127 91.2(3) . . . no
O27 MN10 O133 91.5(3) . . . no
O127 MN10 O133 83.5(3) . . . no
O24 MN11 O25 85.2(3) . . . no
O24 MN11 O55 83.7(3) . . . no
O24 MN11 O135 92.9(3) . . . no
O24 MN11 O141 90.8(3) . . . no
O24 MN11 O149 175.1(3) . . . no
O25 MN11 O55 84.9(3) . . . no
O25 MN11 O135 176.5(3) . . . no
O25 MN11 O141 93.5(3) . . . no
O25 MN11 O149 94.4(3) . . . no
O55 MN11 O135 92.1(3) . . . no
O55 MN11 O141 174.4(3) . . . no
O55 MN11 O149 91.4(3) . . . no
O135 MN11 O141 89.4(3) . . . no
O135 MN11 O149 87.3(3) . . . no
O141 MN11 O149 94.1(3) . . . no
O17 MN12 O25 94.0(3) . . . no
O17 MN12 O28 91.4(3) . . . no
O17 MN12 O79 90.5(3) . . 1_455 no
O17 MN12 O143 94.7(3) . . . no
O17 MN12 O151 172.4(3) . . . no
O25 MN12 O28 88.1(3) . . . no
O25 MN12 O79 175.5(3) . . 1_455 no
O25 MN12 O143 91.7(3) . . . no
O25 MN12 O151 91.1(3) . . . no
O28 MN12 O79 91.4(3) . . 1_455 no
O28 MN12 O143 173.9(3) . . . no
O28 MN12 O151 83.1(3) . . . no
O79 MN12 O143 88.2(3) 1_455 . . no
O79 MN12 O151 84.5(3) 1_455 . . no
O143 MN12 O151 90.8(3) . . . no
MN1 O13 MN2 95.5(3) . . . no
MN1 O13 MN3 99.5(3) . . . no
MN2 O13 MN3 95.3(3) . . . no
MN1 O14 MN2 95.7(3) . . . no
MN1 O14 MN4 95.7(3) . . . no
MN2 O14 MN4 99.7(3) . . . no
MN2 O15 MN3 96.7(3) . . . no
MN2 O15 MN4 99.6(3) . . . no
MN3 O15 MN4 94.6(3) . . . no
MN1 O16 MN3 100.3(3) . . . no
MN1 O16 MN4 95.0(3) . . . no
MN3 O16 MN4 96.1(3) . . . no
MN1 O17 MN5 92.9(3) . . 1_455 no
MN1 O17 MN12 133.4(4) . . . no
MN5 O17 MN12 130.8(4) 1_455 . . no
MN1 O18 MN5 95.6(3) 1_655 . . no
MN1 O18 MN6 131.8(4) 1_655 . 1_554 no
MN5 O18 MN6 122.2(4) . . 1_554 no
MN2 O19 MN6 135.0(4) 1_556 . 1_455 no
MN2 O19 MN7 94.7(3) 1_556 . 1_556 no
MN6 O19 MN7 125.3(4) 1_455 . 1_556 no
MN2 O20 MN7 94.5(3) . . . no
MN2 O20 MN8 131.1(4) . . . no
MN7 O20 MN8 127.0(4) . . . no
MN3 O21 MN8 134.7(4) . . . no
MN3 O21 MN9 97.5(4) . . . no
MN8 O21 MN9 124.9(4) . . . no
MN3 O23 MN9 94.5(3) . . . no
MN3 O23 MN10 129.7(4) . . . no
MN9 O23 MN10 129.3(5) . . . no
MN4 O24 MN10 133.0(4) . . . no
MN4 O24 MN11 93.8(3) . . . no
MN10 O24 MN11 131.3(4) . . . no
MN4 O25 MN11 93.7(3) . . . no
MN4 O25 MN12 134.2(4) . . . no
MN11 O25 MN12 123.7(4) . . . no
MN1 O29 C30 125.5(8) . . 1_455 no
MN5 O31 C30 120.8(9) . . . no
MN2 O37 C38 126.8(7) . . 1_554 no
MN7 O39 C38 123.0(7) 1_556 . . no
MN3 O45 C46 123.2(10) . . . no
MN9 O47 C46 122.6(9) . . . no
MN4 O53 C54 124.5(7) . . . no
MN11 O55 C54 123.9(8) . . . no
MN5 O61 C62 134.2(7) . . . no
MN6 O63 C62 132.8(8) . . 1_556 no
MN5 O69 C70 131.9(8) . . . no
MN6 O71 C70 136.2(8) . . 1_556 no
MN5 O77 C78 132.3(8) . . . no
MN12 O79 C78 138.6(7) 1_655 . . no
MN6 O85 C86 132.7(8) . . 1_655 no
MN7 O87 C86 130.6(8) . . 1_554 no
MN6 O93 C94 134.0(8) . . 1_655 no
MN7 O95 C94 131.6(8) 1_556 . . no
MN7 O101 C102 128.3(8) . . 1_554 no
MN8 O103 C102 133.5(8) 1_556 . . no
MN8 O109 C110 127.7(9) . . . no
MN9 O111 C110 131.9(10) . . . no
MN8 O117 C118 135.4(8) . . . no
MN9 O119 C118 124.6(8) . . . no
MN9 O125 C126 131.8(8) . . . no
MN10 O127 C126 137.6(8) . . . no
MN10 O133 C134 131.1(8) . . . no
MN11 O135 C134 131.9(8) . . . no
MN11 O141 C142 122.5(7) . . . no
MN12 O143 C142 131.7(7) . . . no
MN11 O149 C150 132.1(7) . . . no
MN12 O151 C150 131.5(7) . . . no
O163 O162 N161 37.1(9) . . . no
O162 O163 N161 35.9(9) . . . no
O162 N161 O163 107.0(15) . . . no
O162 N161 C160 130.7(15) . . . no
O163 N161 C160 122.2(15) . . . no
O29 C30 O31 126.6(12) 1_655 . . no
O29 C30 C32 113.1(13) 1_655 . . no
O31 C30 C32 120.3(13) . . . no
C30 C32 C33 113.0(10) . . . no
C30 C32 H1 108.8(12) . . 1_655 no
C30 C32 H2 108.5(12) . . 1_655 no
C33 C32 H1 108.5(12) . . 1_655 no
C33 C32 H2 108.2(12) . . 1_655 no
H1 C32 H2 109.9(13) 1_655 . 1_655 no
C32 C33 C34 113.0(11) . . 1_655 no
C32 C33 C35 110.0(12) . . . no
C32 C33 C36 106.5(11) . . . no
C34 C33 C35 109.4(11) 1_655 . . no
C34 C33 C36 107.7(12) 1_655 . . no
C35 C33 C36 110.2(13) . . . no
C33 C34 H3 109.4(12) 1_455 . 1_455 no
C33 C34 H4 109.4(12) 1_455 . . no
C33 C34 H5 109.0(11) 1_455 . . no
H3 C34 H4 110.0(11) 1_455 . . no
H3 C34 H5 109.5(13) 1_455 . . no
H4 C34 H5 109.6(12) . . . no
C33 C35 H6 109.5(15) . . 1_655 no
C33 C35 H7 109.3(14) . . 1_655 no
C33 C35 H8 109.6(13) . . 1_655 no
H6 C35 H7 109.4(14) 1_655 . 1_655 no
H6 C35 H8 109.8(16) 1_655 . 1_655 no
H7 C35 H8 109.3(16) 1_655 . 1_655 no
C33 C36 H9 109.1(14) . . 1_655 no
C33 C36 H10 109.0(14) . . . no
C33 C36 H11 109.1(15) . . 1_655 no
H9 C36 H10 109.7(18) 1_655 . . no
H9 C36 H11 110.0(16) 1_655 . 1_655 no
H10 C36 H11 109.8(17) . . 1_655 no
O37 C38 O39 124.5(10) 1_556 . . no
O37 C38 C40 114.1(9) 1_556 . . no
O39 C38 C40 121.3(10) . . . no
C38 C40 C41 115.1(9) . . . no
C38 C40 H12 108.4(10) . . 1_556 no
C38 C40 H13 107.9(10) . . 1_556 no
C41 C40 H12 108.1(10) . . 1_556 no
C41 C40 H13 107.8(10) . . 1_556 no
H12 C40 H13 109.4(10) 1_556 . 1_556 no
C40 C41 C42 109.5(8) . . 1_556 no
C40 C41 C43 110.3(9) . . . no
C40 C41 C44 108.3(10) . . . no
C42 C41 C43 109.9(10) 1_556 . . no
C42 C41 C44 109.2(10) 1_556 . . no
C43 C41 C44 109.7(9) . . . no
C41 C42 H14 109.6(10) 1_554 . . no
C41 C42 H15 109.5(10) 1_554 . 1_554 no
C41 C42 H16 109.4(11) 1_554 . . no
H14 C42 H15 109.3(12) . . 1_554 no
H14 C42 H16 109.6(11) . . . no
H15 C42 H16 109.3(11) 1_554 . . no
C41 C43 H17 109.4(11) . . 1_556 no
C41 C43 H18 109.4(11) . . . no
C41 C43 H19 109.6(11) . . 1_556 no
H17 C43 H18 109.5(12) 1_556 . . no
H17 C43 H19 109.4(12) 1_556 . 1_556 no
H18 C43 H19 109.6(12) . . 1_556 no
C41 C44 H20 109.5(12) . . 1_556 no
C41 C44 H21 109.9(12) . . 1_556 no
C41 C44 H22 109.7(11) . . 1_556 no
H20 C44 H21 109.0(12) 1_556 . 1_556 no
H20 C44 H22 108.9(13) 1_556 . 1_556 no
H21 C44 H22 109.7(13) 1_556 . 1_556 no
O45 C46 O47 127.7(14) . . . no
O45 C46 C48 110.7(15) . . . no
O47 C46 C48 121.6(13) . . . no
C46 C48 C49 116.8(12) . . . no
C46 C48 H23 108.0(14) . . . no
C46 C48 H24 107.1(12) . . . no
C49 C48 H23 107.9(12) . . . no
C49 C48 H24 107.3(14) . . . no
H23 C48 H24 109.5(15) . . . no
C48 C49 C50 107.6(12) . . . no
C48 C49 C51 112.2(13) . . . no
C48 C49 C52 109.3(12) . . . no
C50 C49 C51 109.2(13) . . . no
C50 C49 C52 109.5(12) . . . no
C51 C49 C52 109.1(16) . . . no
C49 C50 H25 109.8(14) . . . no
C49 C50 H26 109.4(14) . . . no
C49 C50 H27 109.4(12) . . . no
H25 C50 H26 109.7(14) . . . no
H25 C50 H27 109.6(16) . . . no
H26 C50 H27 108.9(16) . . . no
C49 C51 H28 108.8(15) . . . no
C49 C51 H29 109.7(18) . . . no
C49 C51 H30 108.8(16) . . . no
H28 C51 H29 110.4(19) . . . no
H28 C51 H30 109(2) . . . no
H29 C51 H30 110.1(18) . . . no
C49 C52 H31 109.5(16) . . . no
C49 C52 H32 109.5(14) . . . no
C49 C52 H33 110.1(17) . . . no
H31 C52 H32 109(2) . . . no
H31 C52 H33 109.3(16) . . . no
H32 C52 H33 109.8(18) . . . no
O53 C54 O55 125.5(11) . . . no
O53 C54 C56 114.9(11) . . . no
O55 C54 C56 119.5(11) . . . no
C54 C56 C57 117.8(10) . . . no
C54 C56 H34 107.2(12) . . . no
C54 C56 H35 107.5(11) . . . no
C57 C56 H34 107.2(11) . . . no
C57 C56 H35 107.3(12) . . . no
H34 C56 H35 109.7(12) . . . no
C56 C57 C58 106.8(11) . . . no
C56 C57 C59 110.6(10) . . . no
C56 C57 C60 111.5(11) . . 1_545 no
C58 C57 C59 109.1(11) . . . no
C58 C57 C60 108.3(11) . . 1_545 no
C59 C57 C60 110.5(13) . . 1_545 no
C57 C58 H36 109.4(12) . . 1_545 no
C57 C58 H37 109.2(12) . . 1_545 no
C57 C58 H38 109.4(13) . . 1_545 no
H36 C58 H37 109.5(15) 1_545 . 1_545 no
H36 C58 H38 109.6(13) 1_545 . 1_545 no
H37 C58 H38 109.7(14) 1_545 . 1_545 no
C57 C59 H39 109.7(13) . . . no
C57 C59 H40 109.3(13) . . . no
C57 C59 H41 109.4(12) . . . no
H39 C59 H40 109.7(14) . . . no
H39 C59 H41 109.6(15) . . . no
H40 C59 H41 109.3(15) . . . no
C57 C60 H42 109.3(13) 1_565 . 1_565 no
C57 C60 H43 109.0(16) 1_565 . 1_565 no
C57 C60 H44 109.5(14) 1_565 . . no
H42 C60 H43 109.3(16) 1_565 . 1_565 no
H42 C60 H44 110.1(19) 1_565 . . no
H43 C60 H44 109.6(15) 1_565 . . no
O61 C62 O63 125.3(10) . . 1_554 no
O61 C62 C64 118.0(10) . . 1_554 no
O63 C62 C64 116.7(10) 1_554 . 1_554 no
C62 C64 C65 117.5(10) 1_556 . . no
C62 C64 H45 107.3(11) 1_556 . . no
C62 C64 H46 107.3(10) 1_556 . 1_656 no
C65 C64 H45 107.5(10) . . . no
C65 C64 H46 107.4(11) . . 1_656 no
H45 C64 H46 109.5(12) . . 1_656 no
C64 C65 C66 111.1(10) . . 1_556 no
C64 C65 C67 109.6(9) . . . no
C64 C65 C68 109.1(10) . . . no
C66 C65 C67 109.0(10) 1_556 . . no
C66 C65 C68 108.9(10) 1_556 . . no
C67 C65 C68 109.0(10) . . . no
C65 C66 H47 109.4(11) 1_554 . 1_655 no
C65 C66 H48 109.5(11) 1_554 . 1_655 no
C65 C66 H49 109.6(12) 1_554 . 1_655 no
H47 C66 H48 109.3(13) 1_655 . 1_655 no
H47 C66 H49 109.5(12) 1_655 . 1_655 no
H48 C66 H49 109.6(12) 1_655 . 1_655 no
C65 C67 H50 109.5(11) . . 1_656 no
C65 C67 H51 109.9(11) . . . no
C65 C67 H52 109.7(10) . . . no
H50 C67 H51 109.2(11) 1_656 . . no
H50 C67 H52 109.0(13) 1_656 . . no
H51 C67 H52 109.5(12) . . . no
C65 C68 H53 109.5(11) . . 1_656 no
C65 C68 H54 109.6(11) . . . no
C65 C68 H55 109.6(10) . . . no
H53 C68 H54 109.3(11) 1_656 . . no
H53 C68 H55 109.4(12) 1_656 . . no
H54 C68 H55 109.5(12) . . . no
O69 C70 O71 125.6(12) . . 1_554 no
O69 C70 C72 116.7(11) . . 1_554 no
O71 C70 C72 117.5(11) 1_554 . 1_554 no
C70 C72 C73 116.2(10) 1_556 . . no
C70 C72 H56 107.8(12) 1_556 . . no
C70 C72 H57 108.1(11) 1_556 . 1_656 no
C73 C72 H56 107.7(11) . . . no
C73 C72 H57 107.8(12) . . 1_656 no
H56 C72 H57 109.1(12) . . 1_656 no
C72 C73 C74 108.2(10) . . . no
C72 C73 C75 107.9(10) . . 1_656 no
C72 C73 C76 112.6(11) . . . no
C74 C73 C75 110.0(12) . . 1_656 no
C74 C73 C76 108.1(11) . . . no
C75 C73 C76 110.0(11) 1_656 . . no
C73 C74 H58 109.2(13) . . . no
C73 C74 H59 109.5(13) . . . no
C73 C74 H60 109.5(13) . . 1_656 no
H58 C74 H59 109.2(15) . . . no
H58 C74 H60 109.5(15) . . 1_656 no
H59 C74 H60 109.8(15) . . 1_656 no
C73 C75 H61 109.4(13) 1_454 . 1_454 no
C73 C75 H62 109.0(13) 1_454 . . no
C73 C75 H63 108.7(14) 1_454 . 1_454 no
H61 C75 H62 110.4(16) 1_454 . . no
H61 C75 H63 110.1(14) 1_454 . 1_454 no
H62 C75 H63 109.3(14) . . 1_454 no
C73 C76 H64 110.0(13) . . . no
C73 C76 H65 109.3(13) . . . no
C73 C76 H66 109.3(13) . . 1_656 no
H64 C76 H65 109.7(14) . . . no
H64 C76 H66 109.8(15) . . 1_656 no
H65 C76 H66 108.7(14) . . 1_656 no
O77 C78 O79 124.0(11) . . . no
O77 C78 C80 118.8(11) . . 1_655 no
O79 C78 C80 117.2(10) . . 1_655 no
C78 C80 C81 115.2(11) 1_455 . . no
C78 C80 H67 108.2(11) 1_455 . 1_455 no
C78 C80 H68 108.1(11) 1_455 . 1_455 no
C81 C80 H67 107.9(11) . . 1_455 no
C81 C80 H68 107.9(12) . . 1_455 no
H67 C80 H68 109.4(12) 1_455 . 1_455 no
C80 C81 C82 109.6(10) . . 1_455 no
C80 C81 C83 110.4(12) . . 1_455 no
C80 C81 C84 108.5(11) . . 1_455 no
C82 C81 C83 108.9(12) 1_455 . 1_455 no
C82 C81 C84 109.7(11) 1_455 . 1_455 no
C83 C81 C84 109.8(11) 1_455 . 1_455 no
C81 C82 H69 109.7(14) 1_655 . 1_655 no
C81 C82 H70 109.4(13) 1_655 . . no
C81 C82 H71 109.7(12) 1_655 . . no
H69 C82 H70 109.2(13) 1_655 . . no
H69 C82 H71 109.3(14) 1_655 . . no
H70 C82 H71 109.4(15) . . . no
C81 C83 H72 110.0(15) 1_655 . 1_655 no
C81 C83 H73 109.0(13) 1_655 . 1_655 no
C81 C83 H74 109.8(14) 1_655 . 1_655 no
H72 C83 H73 109.4(16) 1_655 . 1_655 no
H72 C83 H74 110.0(15) 1_655 . 1_655 no
H73 C83 H74 108.7(17) 1_655 . 1_655 no
C81 C84 H75 109.5(12) 1_655 . 1_655 no
C81 C84 H76 109.0(13) 1_655 . . no
C81 C84 H77 109.2(12) 1_655 . 1_655 no
H75 C84 H76 109.7(13) 1_655 . . no
H75 C84 H77 110.3(15) 1_655 . 1_655 no
H76 C84 H77 109.1(13) . . 1_655 no
O85 C86 O87 125.9(12) 1_455 . 1_556 no
O85 C86 C88 122.2(12) 1_455 . . no
O87 C86 C88 111.3(12) 1_556 . . no
C86 C88 C89 116.6(11) . . 1_455 no
C86 C88 H78 107.9(11) . . 1_556 no
C86 C88 H79 107.4(10) . . . no
C89 C88 H78 107.9(10) 1_455 . 1_556 no
C89 C88 H79 107.6(11) 1_455 . . no
H78 C88 H79 109.3(12) 1_556 . . no
C88 C89 C90 111.7(11) 1_655 . . no
C88 C89 C91 112.0(10) 1_655 . . no
C88 C89 C92 106.1(11) 1_655 . . no
C90 C89 C91 110.1(12) . . . no
C90 C89 C92 108.6(11) . . . no
C91 C89 C92 108.2(11) . . . no
C89 C90 H80 109.2(13) . . 1_656 no
C89 C90 H81 109.6(13) . . 1_656 no
C89 C90 H82 109.2(13) . . 1_656 no
H80 C90 H81 109.8(15) 1_656 . 1_656 no
H80 C90 H82 109.4(15) 1_656 . 1_656 no
H81 C90 H82 109.6(14) 1_656 . 1_656 no
C89 C91 H83 109.7(12) . . 1_656 no
C89 C91 H84 110.3(12) . . . no
C89 C91 H85 110.0(13) . . 1_656 no
H83 C91 H84 109.0(14) 1_656 . . no
H83 C91 H85 108.5(12) 1_656 . 1_656 no
H84 C91 H85 109.2(13) . . 1_656 no
C89 C92 H86 109.5(14) . . 1_656 no
C89 C92 H87 109.9(12) . . . no
C89 C92 H88 109.7(12) . . . no
H86 C92 H87 109.3(13) 1_656 . . no
H86 C92 H88 109.0(14) 1_656 . . no
H87 C92 H88 109.5(15) . . . no
O93 C94 O95 125.8(11) 1_455 . . no
O93 C94 C96 116.4(11) 1_455 . 1_455 no
O95 C94 C96 117.8(11) . . 1_455 no
C94 C96 C97 115.8(10) 1_655 . . no
C94 C96 H89 108.0(11) 1_655 . 1_656 no
C94 C96 H90 107.8(12) 1_655 . . no
C97 C96 H89 107.8(11) . . 1_656 no
C97 C96 H90 107.8(10) . . . no
H89 C96 H90 109.6(13) 1_656 . . no
C96 C97 C98 107.0(10) . . . no
C96 C97 C99 110.3(10) . . . no
C96 C97 C100 110.6(10) . . 1_655 no
C98 C97 C99 110.5(11) . . . no
C98 C97 C100 108.8(10) . . 1_655 no
C99 C97 C100 109.5(10) . . 1_655 no
C97 C98 H91 109.0(12) . . . no
C97 C98 H92 109.0(12) . . 1_656 no
C97 C98 H93 109.2(11) . . . no
H91 C98 H92 109.5(12) . . 1_656 no
H91 C98 H93 110.1(14) . . . no
H92 C98 H93 110.0(14) 1_656 . . no
C97 C99 H94 109.4(12) . . 1_656 no
C97 C99 H95 109.7(11) . . 1_656 no
C97 C99 H96 109.5(12) . . 1_656 no
H94 C99 H95 109.5(13) 1_656 . 1_656 no
H94 C99 H96 109.3(13) 1_656 . 1_656 no
H95 C99 H96 109.4(13) 1_656 . 1_656 no
C97 C100 H97 109.5(11) 1_455 . . no
C97 C100 H98 109.5(12) 1_455 . 1_455 no
C97 C100 H99 109.6(12) 1_455 . 1_556 no
H97 C100 H98 109.3(13) . . 1_455 no
H97 C100 H99 109.5(13) . . 1_556 no
H98 C100 H99 109.5(13) 1_455 . 1_556 no
O101 C102 O103 121.4(12) 1_556 . . no
O101 C102 C104 120.5(12) 1_556 . . no
O103 C102 C104 118.0(12) . . . no
C102 C104 C105 113.3(12) . . . no
C102 C104 H100 108.7(12) . . . no
C102 C104 H101 108.9(12) . . . no
C105 C104 H100 108.3(12) . . . no
C105 C104 H101 108.3(12) . . . no
H100 C104 H101 109.2(15) . . . no
C104 C105 C106 111.6(11) . . . no
C104 C105 C107 105.7(12) . . . no
C104 C105 C108 107.3(13) . . 1_556 no
C106 C105 C107 109.9(11) . . . no
C106 C105 C108 114.9(15) . . 1_556 no
C107 C105 C108 107.0(12) . . 1_556 no
C105 C106 H102 109.2(14) . . 1_556 no
C105 C106 H103 109.6(14) . . 1_556 no
C105 C106 H104 109.9(13) . . . no
H102 C106 H103 109.1(15) 1_556 . 1_556 no
H102 C106 H104 109.5(16) 1_556 . . no
H103 C106 H104 109.6(16) 1_556 . . no
C105 C107 H105 109.7(12) . . 1_556 no
C105 C107 H106 109.5(13) . . 1_556 no
C105 C107 H107 109.9(15) . . 1_556 no
H105 C107 H106 109.2(18) 1_556 . 1_556 no
H105 C107 H107 109.2(14) 1_556 . 1_556 no
H106 C107 H107 109.2(14) 1_556 . 1_556 no
C105 C108 H108 109.1(19) 1_554 . . no
C105 C108 H109 109.0(17) 1_554 . . no
C105 C108 H110 109.8(16) 1_554 . . no
H108 C108 H109 109.1(18) . . . no
H108 C108 H110 110(2) . . . no
H109 C108 H110 110(2) . . . no
O109 C110 O111 125.3(12) . . . no
O109 C110 C112 118.7(13) . . . no
O111 C110 C112 116.0(13) . . . no
C110 C112 C113 114.4(14) . . . no
C110 C112 H111 108.1(13) . . . no
C110 C112 H112 108.2(13) . . . no
C113 C112 H111 108.2(13) . . . no
C113 C112 H112 108.3(13) . . . no
H111 C112 H112 109.6(17) . . . no
C112 C113 C114 108.0(14) . . . no
C112 C113 C115 111.7(12) . . . no
C112 C113 C116 111.9(14) . . . no
C114 C113 C115 108.1(16) . . . no
C114 C113 C116 107.8(14) . . . no
C115 C113 C116 109.3(12) . . . no
C113 C114 H113 109.9(17) . . . no
C113 C114 H114 110(2) . . . no
C113 C114 H115 109.7(18) . . . no
H113 C114 H114 109(2) . . . no
H113 C114 H115 109(2) . . . no
H114 C114 H115 109(2) . . . no
C113 C115 H116 109.7(13) . . . no
C113 C115 H117 109.5(15) . . . no
C113 C115 H118 109.3(14) . . . no
H116 C115 H117 109.7(16) . . . no
H116 C115 H118 109.5(17) . . . no
H117 C115 H118 109.1(15) . . . no
C113 C116 H119 109.3(14) . . . no
C113 C116 H120 109.4(13) . . . no
C113 C116 H121 109.5(14) . . . no
H119 C116 H120 109.4(16) . . . no
H119 C116 H121 109.4(14) . . . no
H120 C116 H121 109.8(15) . . . no
O117 C118 O119 122.4(12) . . . no
O117 C118 C120 118.9(11) . . . no
O119 C118 C120 118.5(11) . . . no
C118 C120 C121 115.9(11) . . 1_554 no
C118 C120 H122 108.2(12) . . . no
C118 C120 H123 108.3(11) . . . no
C121 C120 H122 107.4(11) 1_554 . . no
C121 C120 H123 107.7(12) 1_554 . . no
H122 C120 H123 109.3(12) . . . no
C120 C121 C122 109.0(10) 1_556 . 1_556 no
C120 C121 C123 109.9(11) 1_556 . . no
C120 C121 C124 108.5(11) 1_556 . 1_556 no
C122 C121 C123 107.5(10) 1_556 . . no
C122 C121 C124 110.4(12) 1_556 . 1_556 no
C123 C121 C124 111.4(11) . . 1_556 no
C121 C122 H124 109.8(13) 1_554 . . no
C121 C122 H125 110.0(12) 1_554 . . no
C121 C122 H126 109.7(12) 1_554 . . no
H124 C122 H125 109.4(13) . . . no
H124 C122 H126 109.0(12) . . . no
H125 C122 H126 108.9(14) . . . no
C121 C123 H127 109.7(11) . . 1_556 no
C121 C123 H128 109.7(12) . . . no
C121 C123 H129 110.0(13) . . . no
H127 C123 H128 109.1(14) 1_556 . . no
H127 C123 H129 109.2(13) 1_556 . . no
H128 C123 H129 109.1(12) . . . no
C121 C124 H130 109.4(12) 1_554 . . no
C121 C124 H131 108.9(15) 1_554 . 1_554 no
C121 C124 H132 109.1(12) 1_554 . . no
H130 C124 H131 109.9(13) . . 1_554 no
H130 C124 H132 110.0(16) . . . no
H131 C124 H132 109.6(13) 1_554 . . no
O125 C126 O127 125.6(12) . . . no
O125 C126 C128 115.6(11) . . . no
O127 C126 C128 118.8(11) . . . no
C126 C128 C129 113.9(11) . . . no
C126 C128 H133 108.0(11) . . . no
C126 C128 H134 108.3(11) . . . no
C129 C128 H133 108.6(11) . . . no
C129 C128 H134 108.5(11) . . . no
H133 C128 H134 109.5(13) . . . no
C128 C129 C130 109.8(10) . . . no
C128 C129 C131 110.2(11) . . . no
C128 C129 C132 106.2(11) . . . no
C130 C129 C131 110.2(13) . . . no
C130 C129 C132 110.5(11) . . . no
C131 C129 C132 109.9(11) . . . no
C129 C130 H135 109.6(12) . . . no
C129 C130 H136 109.6(14) . . . no
C129 C130 H137 109.2(12) . . . no
H135 C130 H136 109.9(13) . . . no
H135 C130 H137 109.1(16) . . . no
H136 C130 H137 109.4(13) . . . no
C129 C131 H138 109.0(13) . . . no
C129 C131 H139 109.0(13) . . . no
C129 C131 H140 109.4(15) . . . no
H138 C131 H139 109.5(17) . . . no
H138 C131 H140 109.9(14) . . . no
H139 C131 H140 110.0(15) . . . no
C129 C132 H141 109.4(12) . . . no
C129 C132 H142 109.5(11) . . . no
C129 C132 H143 109.9(13) . . . no
H141 C132 H142 108.9(15) . . . no
H141 C132 H143 109.3(13) . . . no
H142 C132 H143 109.8(13) . . . no
O133 C134 O135 126.5(11) . . . no
O133 C134 C136 115.6(10) . . . no
O135 C134 C136 117.9(11) . . . no
C134 C136 C137 114.9(9) . . . no
C134 C136 H144 107.9(10) . . . no
C134 C136 H145 108.3(10) . . . no
C137 C136 H144 108.2(10) . . . no
C137 C136 H145 108.3(10) . . . no
H144 C136 H145 109.3(11) . . . no
C136 C137 C138 107.2(10) . . . no
C136 C137 C139 109.2(10) . . . no
C136 C137 C140 111.4(10) . . . no
C138 C137 C139 109.2(10) . . . no
C138 C137 C140 108.1(10) . . . no
C139 C137 C140 111.6(11) . . . no
C137 C138 H146 109.7(11) . . . no
C137 C138 H147 109.7(11) . . . no
C137 C138 H148 109.6(11) . . . no
H146 C138 H147 109.2(12) . . . no
H146 C138 H148 109.3(13) . . . no
H147 C138 H148 109.3(12) . . . no
C137 C139 H149 109.4(12) . . . no
C137 C139 H150 109.5(11) . . . no
C137 C139 H151 110.0(12) . . . no
H149 C139 H150 109.0(13) . . . no
H149 C139 H151 109.4(12) . . . no
H150 C139 H151 109.4(13) . . . no
C137 C140 H152 109.7(12) . . . no
C137 C140 H153 109.3(12) . . . no
C137 C140 H154 109.4(11) . . . no
H152 C140 H153 109.4(13) . . . no
H152 C140 H154 109.7(13) . . . no
H153 C140 H154 109.2(14) . . . no
O141 C142 O143 123.8(11) . . . no
O141 C142 C144 118.3(11) . . . no
O143 C142 C144 117.8(11) . . . no
C142 C144 C145 118.1(10) . . . no
C142 C144 H155 106.7(12) . . . no
C142 C144 H156 107.0(11) . . . no
C145 C144 H155 107.5(11) . . . no
C145 C144 H156 107.8(12) . . . no
H155 C144 H156 109.6(12) . . . no
C144 C145 C146 113.0(10) . . . no
C144 C145 C147 109.0(11) . . . no
C144 C145 C148 109.0(10) . . . no
C146 C145 C147 110.0(11) . . . no
C146 C145 C148 106.6(10) . . . no
C147 C145 C148 109.1(10) . . . no
C145 C146 H157 109.4(12) . . . no
C145 C146 H158 109.4(12) . . . no
C145 C146 H159 109.4(12) . . 1_455 no
H157 C146 H158 109.6(13) . . . no
H157 C146 H159 109.5(13) . . 1_455 no
H158 C146 H159 109.5(13) . . 1_455 no
C145 C147 H160 109.4(11) . . . no
C145 C147 H161 109.8(11) . . . no
C145 C147 H162 110.0(12) . . 1_455 no
H160 C147 H161 108.9(14) . . . no
H160 C147 H162 109.1(12) . . 1_455 no
H161 C147 H162 109.6(13) . . 1_455 no
C145 C148 H163 109.5(12) . . . no
C145 C148 H164 109.7(11) . . . no
C145 C148 H165 109.2(11) . . . no
H163 C148 H164 109.7(13) . . . no
H163 C148 H165 109.2(12) . . . no
H164 C148 H165 109.4(14) . . . no
O149 C150 O151 126.5(10) . . . no
O149 C150 C152 116.7(10) . . . no
O151 C150 C152 116.8(10) . . . no
C150 C152 C153 113.8(11) . . . no
C150 C152 H166 108.4(10) . . . no
C150 C152 H167 108.6(10) . . . no
C153 C152 H166 108.0(11) . . . no
C153 C152 H167 108.3(12) . . . no
H166 C152 H167 109.6(13) . . . no
C152 C153 C154 111.8(12) . . 1_545 no
C152 C153 C155 112.4(12) . . . no
C152 C153 C156 106.9(14) . . 1_545 no
C154 C153 C155 107.7(16) 1_545 . . no
C154 C153 C156 110.2(14) 1_545 . 1_545 no
C155 C153 C156 107.9(13) . . 1_545 no
C153 C154 H168 110.1(19) 1_565 . 1_565 no
C153 C154 H169 109.9(16) 1_565 . 1_565 no
C153 C154 H170 110.0(16) 1_565 . 1_565 no
H168 C154 H169 108.8(17) 1_565 . 1_565 no
H168 C154 H170 109.2(18) 1_565 . 1_565 no
H169 C154 H170 109(2) 1_565 . 1_565 no
C153 C155 H171 109.8(16) . . 1_545 no
C153 C155 H172 110.5(16) . . . no
C153 C155 H173 110.1(16) . . . no
H171 C155 H172 108.8(17) 1_545 . . no
H171 C155 H173 108.4(18) 1_545 . . no
H172 C155 H173 109.2(18) . . . no
C153 C156 H174 109.6(13) 1_565 . . no
C153 C156 H175 109.1(17) 1_565 . 1_565 no
C153 C156 H176 110.0(14) 1_565 . 1_565 no
H174 C156 H175 108.7(16) . . 1_565 no
H174 C156 H176 110(2) . . 1_565 no
H175 C156 H176 109.5(14) 1_565 . 1_565 no
CL157 C158 CL159 150(2) . . . no
CL157 C158 H177 107(3) . . . no
CL157 C158 H178 100.5(15) . . . no
CL159 C158 H177 98.4(19) . . . no
CL159 C158 H178 91(3) . . . no
H177 C158 H178 98(2) . . . no
N161 C160 H179 109.7(12) . . . no
N161 C160 H180 111.3(12) . . . no
N161 C160 H181 110.9(12) . . . no
H179 C160 H180 108.0(12) . . . no
H179 C160 H181 107.4(12) . . . no
H180 C160 H181 109.4(13) . . . no

loop_
_geom_bond_atom_site_label_1
_geom_bond_atom_site_label_2
_geom_bond_distance
_geom_bond_site_symmetry_1
_geom_bond_site_symmetry_2
_geom_bond_publ_flag
MN1 O13 1.931(7) . . no
MN1 O14 1.915(7) . . no
MN1 O16 1.951(8) . . no
MN1 O17 1.857(7) . . no
MN1 O18 1.835(7) . 1_455 no
MN1 O29 1.898(8) . . no
MN2 O13 1.927(7) . . no
MN2 O14 1.936(7) . . no
MN2 O15 1.920(7) . . no
MN2 O19 1.876(8) . 1_554 no
MN2 O20 1.883(7) . . no
MN2 O37 1.894(7) . . no
MN3 O13 1.930(7) . . no
MN3 O15 1.895(7) . . no
MN3 O16 1.886(8) . . no
MN3 O21 1.852(8) . . no
MN3 O23 1.906(8) . . no
MN3 O45 1.934(8) . . no
MN4 O14 1.910(7) . . no
MN4 O15 1.928(7) . . no
MN4 O16 1.893(7) . . no
MN4 O24 1.890(7) . . no
MN4 O25 1.891(7) . . no
MN4 O53 1.924(7) . . no
MN5 O17 1.905(8) . 1_655 no
MN5 O18 1.845(7) . . no
MN5 O31 2.209(8) . . no
MN5 O61 2.207(8) . . no
MN5 O69 1.964(8) . . no
MN5 O77 1.975(8) . . no
MN6 O18 2.073(7) . 1_556 no
MN6 O19 1.873(8) . 1_655 no
MN6 O63 1.954(8) . . no
MN6 O71 1.969(8) . . no
MN6 O85 2.160(8) . . no
MN6 O93 1.956(8) . . no
MN7 O19 1.919(7) . 1_554 no
MN7 O20 1.917(7) . . no
MN7 O39 2.193(8) . 1_554 no
MN7 O87 1.917(8) . . no
MN7 O95 2.207(9) . 1_554 no
MN7 O101 1.957(8) . . no
MN8 O20 1.906(7) . . no
MN8 O21 1.868(7) . . no
MN8 O22 2.266(9) . . no
MN8 O103 1.922(8) . 1_554 no
MN8 O109 1.966(8) . . no
MN8 O117 2.114(9) . . no
MN9 O21 1.868(8) . . no
MN9 O23 1.903(7) . . no
MN9 O47 2.200(10) . . no
MN9 O111 1.942(9) . . no
MN9 O119 2.194(9) . . no
MN9 O125 1.943(8) . . no
MN10 O23 1.884(8) . . no
MN10 O24 1.847(7) . . no
MN10 O26 2.268(7) . . no
MN10 O27 2.221(8) . . no
MN10 O127 1.934(8) . . no
MN10 O133 1.951(7) . . no
MN11 O24 1.914(7) . . no
MN11 O25 1.917(7) . . no
MN11 O55 2.189(8) . . no
MN11 O135 1.969(7) . . no
MN11 O141 2.192(8) . . no
MN11 O149 1.936(7) . . no
MN12 O17 1.888(7) . . no
MN12 O25 1.865(8) . . no
MN12 O28 2.277(8) . . no
MN12 O79 1.935(8) . 1_455 no
MN12 O143 2.105(8) . . no
MN12 O151 1.959(7) . . no
CL157 C158 1.56(3) . . no
CL159 C158 1.12(3) . . no
O29 C30 1.296(15) . 1_455 no
O31 C30 1.227(15) . . no
O37 C38 1.311(13) . 1_554 no
O39 C38 1.241(12) . . no
O45 C46 1.308(15) . . no
O47 C46 1.229(17) . . no
O53 C54 1.294(13) . . no
O55 C54 1.248(13) . . no
O61 C62 1.271(12) . . no
O63 C62 1.250(12) . 1_556 no
O69 C70 1.255(13) . . no
O71 C70 1.266(13) . 1_556 no
O77 C78 1.262(12) . . no
O79 C78 1.279(13) . . no
O85 C86 1.228(14) . 1_655 no
O87 C86 1.286(14) . 1_554 no
O93 C94 1.256(13) . 1_655 no
O95 C94 1.254(14) . . no
O101 C102 1.269(15) . 1_554 no
O103 C102 1.296(14) . . no
O109 C110 1.283(16) . . no
O111 C110 1.268(16) . . no
O117 C118 1.261(14) . . no
O119 C118 1.292(13) . . no
O125 C126 1.280(14) . . no
O127 C126 1.256(13) . . no
O133 C134 1.287(13) . . no
O135 C134 1.214(13) . . no
O141 C142 1.268(13) . . no
O143 C142 1.260(13) . . no
O149 C150 1.248(13) . . no
O151 C150 1.256(13) . . no
O162 O163 1.97(2) . . no
O162 N161 1.208(16) . . no
O163 N161 1.242(18) . . no
N161 C160 1.419(16) . . no
C30 C32 1.532(17) . . no
C32 C33 1.540(17) . . no
C32 H1 0.945(14) . 1_655 no
C32 H2 0.950(14) . 1_655 no
C33 C34 1.491(18) . 1_655 no
C33 C35 1.51(2) . . no
C33 C36 1.542(19) . . no
C34 H3 0.947(12) . 1_455 no
C34 H4 0.946(12) . . no
C34 H5 0.953(12) . . no
C35 H6 0.948(15) . 1_655 no
C35 H7 0.953(14) . 1_655 no
C35 H8 0.949(16) . 1_655 no
C36 H9 0.95(2) . 1_655 no
C36 H10 0.950(14) . . no
C36 H11 0.946(18) . 1_655 no
C38 C40 1.500(15) . . no
C40 C41 1.549(14) . . no
C40 H12 0.949(10) . 1_556 no
C40 H13 0.952(11) . 1_556 no
C41 C42 1.555(16) . 1_556 no
C41 C43 1.516(16) . . no
C41 C44 1.509(16) . . no
C42 H14 0.949(12) . . no
C42 H15 0.952(11) . 1_554 no
C42 H16 0.949(12) . . no
C43 H17 0.951(13) . 1_556 no
C43 H18 0.948(12) . . no
C43 H19 0.950(11) . 1_556 no
C44 H20 0.957(13) . 1_556 no
C44 H21 0.948(13) . 1_556 no
C44 H22 0.949(14) . 1_556 no
C46 C48 1.54(2) . . no
C48 C49 1.510(17) . . no
C48 H23 0.943(15) . . no
C48 H24 0.956(18) . . no
C49 C50 1.507(19) . . no
C49 C51 1.53(2) . . no
C49 C52 1.50(2) . . no
C50 H25 0.944(14) . . no
C50 H26 0.952(15) . . no
C50 H27 0.954(17) . . no
C51 H28 0.95(2) . . no
C51 H29 0.94(2) . . no
C51 H30 0.953(18) . . no
C52 H31 0.96(2) . . no
C52 H32 0.952(17) . . no
C52 H33 0.945(17) . . no
C54 C56 1.538(16) . . no
C56 C57 1.534(17) . . no
C56 H34 0.951(12) . . no
C56 H35 0.946(13) . . no
C57 C58 1.533(17) . . no
C57 C59 1.503(17) . . no
C57 C60 1.496(18) . 1_545 no
C58 H36 0.950(14) . 1_545 no
C58 H37 0.949(15) . 1_545 no
C58 H38 0.948(14) . 1_545 no
C59 H39 0.947(14) . . no
C59 H40 0.951(16) . . no
C59 H41 0.952(15) . . no
C60 H42 0.948(17) . 1_565 no
C60 H43 0.954(19) . 1_565 no
C60 H44 0.945(17) . . no
C62 C64 1.497(15) . 1_554 no
C64 C65 1.540(16) . . no
C64 H45 0.948(12) . . no
C64 H46 0.951(11) . 1_656 no
C65 C66 1.533(16) . 1_556 no
C65 C67 1.545(15) . . no
C65 C68 1.512(15) . . no
C66 H47 0.952(13) . 1_655 no
C66 H48 0.951(13) . 1_655 no
C66 H49 0.948(12) . 1_655 no
C67 H50 0.954(13) . 1_656 no
C67 H51 0.949(13) . . no
C67 H52 0.951(12) . . no
C68 H53 0.951(12) . 1_656 no
C68 H54 0.950(12) . . no
C68 H55 0.950(12) . . no
C70 C72 1.512(16) . 1_554 no
C72 C73 1.542(16) . . no
C72 H56 0.953(13) . . no
C72 H57 0.951(14) . 1_656 no
C73 C74 1.549(18) . . no
C73 C75 1.505(18) . 1_656 no
C73 C76 1.505(18) . . no
C74 H58 0.953(14) . . no
C74 H59 0.949(14) . . no
C74 H60 0.946(17) . 1_656 no
C75 H61 0.940(16) . 1_454 no
C75 H62 0.949(13) . . no
C75 H63 0.952(15) . 1_454 no
C76 H64 0.942(15) . . no
C76 H65 0.955(14) . . no
C76 H66 0.954(15) . 1_656 no
C78 C80 1.465(16) . 1_655 no
C80 C81 1.550(17) . . no
C80 H67 0.951(12) . 1_455 no
C80 H68 0.949(12) . 1_455 no
C81 C82 1.532(19) . 1_455 no
C81 C83 1.518(17) . 1_455 no
C81 C84 1.530(17) . 1_455 no
C82 H69 0.952(13) . 1_655 no
C82 H70 0.951(14) . . no
C82 H71 0.950(14) . . no
C83 H72 0.942(19) . 1_655 no
C83 H73 0.958(15) . 1_655 no
C83 H74 0.952(16) . 1_655 no
C84 H75 0.942(15) . 1_655 no
C84 H76 0.956(15) . . no
C84 H77 0.949(13) . 1_655 no
C86 C88 1.561(17) . . no
C88 C89 1.521(16) . 1_455 no
C88 H78 0.949(11) . 1_556 no
C88 H79 0.953(13) . . no
C89 C90 1.505(18) . . no
C89 C91 1.539(17) . . no
C89 C92 1.543(17) . . no
C90 H80 0.949(15) . 1_656 no
C90 H81 0.947(15) . 1_656 no
C90 H82 0.951(14) . 1_656 no
C91 H83 0.957(13) . 1_656 no
C91 H84 0.949(13) . . no
C91 H85 0.955(15) . 1_656 no
C92 H86 0.954(14) . 1_656 no
C92 H87 0.948(14) . . no
C92 H88 0.952(15) . . no
C94 C96 1.520(17) . 1_455 no
C96 C97 1.563(16) . . no
C96 H89 0.949(13) . 1_656 no
C96 H90 0.950(13) . . no
C97 C98 1.532(17) . . no
C97 C99 1.520(16) . . no
C97 C100 1.506(17) . 1_655 no
C98 H91 0.949(13) . . no
C98 H92 0.950(13) . 1_656 no
C98 H93 0.944(14) . . no
C99 H94 0.951(14) . 1_656 no
C99 H95 0.949(12) . 1_656 no
C99 H96 0.952(14) . 1_656 no
C100 H97 0.951(14) . . no
C100 H98 0.951(12) . 1_455 no
C100 H99 0.949(13) . 1_556 no
C102 C104 1.534(18) . . no
C104 C105 1.564(18) . . no
C104 H100 0.953(15) . . no
C104 H101 0.950(13) . . no
C105 C106 1.475(18) . . no
C105 C107 1.531(18) . . no
C105 C108 1.48(2) . 1_556 no
C106 H102 0.953(19) . 1_556 no
C106 H103 0.952(14) . 1_556 no
C106 H104 0.946(15) . . no
C107 H105 0.951(17) . 1_556 no
C107 H106 0.951(14) . 1_556 no
C107 H107 0.951(16) . 1_556 no
C108 H108 0.955(19) . . no
C108 H109 0.95(2) . . no
C108 H110 0.94(2) . . no
C110 C112 1.550(19) . . no
C112 C113 1.456(19) . . no
C112 H111 0.951(17) . . no
C112 H112 0.947(14) . . no
C113 C114 1.55(2) . . no
C113 C115 1.559(19) . . no
C113 C116 1.491(18) . . no
C114 H113 0.95(2) . . no
C114 H114 0.95(3) . . no
C114 H115 0.95(2) . . no
C115 H116 0.946(16) . . no
C115 H117 0.951(19) . . no
C115 H118 0.954(14) . . no
C116 H119 0.952(17) . . no
C116 H120 0.948(15) . . no
C116 H121 0.948(16) . . no
C118 C120 1.479(17) . . no
C120 C121 1.551(17) . 1_554 no
C120 H122 0.953(11) . . no
C120 H123 0.950(12) . . no
C121 C122 1.536(18) . 1_556 no
C121 C123 1.536(18) . . no
C121 C124 1.474(18) . 1_556 no
C122 H124 0.950(13) . . no
C122 H125 0.951(12) . . no
C122 H126 0.956(13) . . no
C123 H127 0.952(14) . 1_556 no
C123 H128 0.953(13) . . no
C123 H129 0.951(13) . . no
C124 H130 0.945(15) . . no
C124 H131 0.950(15) . 1_554 no
C124 H132 0.949(14) . . no
C126 C128 1.524(16) . . no
C128 C129 1.545(16) . . no
C128 H133 0.951(13) . . no
C128 H134 0.948(12) . . no
C129 C130 1.526(18) . . no
C129 C131 1.512(18) . . no
C129 C132 1.523(17) . . no
C130 H135 0.949(13) . . no
C130 H136 0.946(15) . . no
C130 H137 0.955(14) . . no
C131 H138 0.950(14) . . no
C131 H139 0.949(15) . . no
C131 H140 0.945(18) . . no
C132 H141 0.956(14) . . no
C132 H142 0.950(14) . . no
C132 H143 0.946(13) . . no
C134 C136 1.524(15) . . no
C136 C137 1.547(15) . . no
C136 H144 0.953(12) . . no
C136 H145 0.949(12) . . no
C137 C138 1.545(16) . . no
C137 C139 1.519(17) . . no
C137 C140 1.525(17) . . no
C138 H146 0.952(13) . . no
C138 H147 0.951(14) . . no
C138 H148 0.950(13) . . no
C139 H149 0.953(12) . . no
C139 H150 0.952(12) . . no
C139 H151 0.948(14) . . no
C140 H152 0.947(14) . . no
C140 H153 0.953(14) . . no
C140 H154 0.950(13) . . no
C142 C144 1.512(16) . . no
C144 C145 1.527(17) . . no
C144 H155 0.951(12) . . no
C144 H156 0.947(12) . . no
C145 C146 1.536(17) . . no
C145 C147 1.526(16) . . no
C145 C148 1.560(16) . . no
C146 H157 0.949(12) . . no
C146 H158 0.949(13) . . no
C146 H159 0.951(14) . 1_455 no
C147 H160 0.956(14) . . no
C147 H161 0.950(12) . . no
C147 H162 0.948(14) . 1_455 no
C148 H163 0.950(13) . . no
C148 H164 0.948(13) . . no
C148 H165 0.953(13) . . no
C150 C152 1.528(15) . . no
C152 C153 1.546(19) . . no
C152 H166 0.950(12) . . no
C152 H167 0.948(12) . . no
C153 C154 1.51(2) . 1_545 no
C153 C155 1.57(2) . . no
C153 C156 1.540(19) . 1_545 no
C154 H168 0.95(2) . 1_565 no
C154 H169 0.96(2) . 1_565 no
C154 H170 0.951(17) . 1_565 no
C155 H171 0.959(17) . 1_545 no
C155 H172 0.949(18) . . no
C155 H173 0.954(17) . . no
C156 H174 0.952(17) . . no
C156 H175 0.957(18) . 1_565 no
C156 H176 0.943(18) . 1_565 no
C158 H177 0.96(2) . . no
C158 H178 1.09(3) . . no
C160 H179 0.971(13) . . no
C160 H180 0.947(13) . . no
C160 H181 0.954(13) . . no
